data_7207757
loop_
_publ_author_name
'Shi, Dong-Ying'
'Zhao, Jun-Wei'
'Chen, Li-Juan'
'Ma, Peng-Tao'
'Wang, Jing-Ping'
'Niu, Jing-Yang'

_publ_section_title
;
 Four types of 1D or 2D organic--inorganic hybrids assembled by
 arsenotungstates and CuII--LnIII/IV heterometals
;
_journal_issue 9
_journal_name_full CrystEngComm
_journal_page_first 3108
_journal_paper_doi 10.1039/c2ce06354a
_journal_volume 14
_journal_year 2012
_chemical_formula_sum 'C31 H117 As2 Cu5.5 Eu N21 O84 W22'
_chemical_formula_weight 6824.43
_chemical_name_systematic
;
?
;
_space_group_IT_number 14
_symmetry_cell_setting monoclinic
_symmetry_space_group_name_Hall '-P 2yn'
_symmetry_space_group_name_H-M 'P 1 21/n 1'
_atom_sites_solution_hydrogens geom
_atom_sites_solution_primary direct
_atom_sites_solution_secondary difmap
_audit_creation_method SHELXL-97
_cell_angle_alpha 90.00
_cell_angle_beta 92.767(5)
_cell_angle_gamma 90.00
_cell_formula_units_Z 4
_cell_length_a 16.955(4)
_cell_length_b 37.229(8)
_cell_length_c 19.506(4)
_cell_measurement_reflns_used 21637
_cell_measurement_temperature 296(2)
_cell_measurement_theta_max 25.00
_cell_measurement_theta_min 1.09
_cell_volume 12298(5)
_computing_cell_refinement 'Bruker XSCANS'
_computing_data_collection 'Bruker XSCANS'
_computing_data_reduction 'Bruker SHELXTL'
_computing_molecular_graphics 'Bruker SHELXTL'
_computing_publication_material 'Bruker SHELXTL'
_computing_structure_refinement 'SHELXL-97 (Sheldrick, 1997)'
_computing_structure_solution 'SHELXS-97 (Sheldrick, 1990)'
_diffrn_ambient_temperature 296(2)
_diffrn_detector_area_resol_mean none
_diffrn_measured_fraction_theta_full 0.999
_diffrn_measured_fraction_theta_max 0.999
_diffrn_measurement_device_type 'Bruker P4'
_diffrn_measurement_method '\w scans'
_diffrn_radiation_monochromator graphite
_diffrn_radiation_source 'fine-focus sealed tube'
_diffrn_radiation_type MoK\a
_diffrn_radiation_wavelength 0.71073
_diffrn_reflns_av_R_equivalents 0.0977
_diffrn_reflns_av_sigmaI/netI 0.1191
_diffrn_reflns_limit_h_max 20
_diffrn_reflns_limit_h_min -20
_diffrn_reflns_limit_k_max 35
_diffrn_reflns_limit_k_min -44
_diffrn_reflns_limit_l_max 19
_diffrn_reflns_limit_l_min -23
_diffrn_reflns_number 62380
_diffrn_reflns_theta_full 25.00
_diffrn_reflns_theta_max 25.00
_diffrn_reflns_theta_min 1.09
_diffrn_standards_decay_% none
_diffrn_standards_interval_count none
_diffrn_standards_interval_time none
_diffrn_standards_number none
_exptl_absorpt_coefficient_mu 22.542
_exptl_absorpt_correction_T_max 0.0673
_exptl_absorpt_correction_T_min 0.0390
_exptl_absorpt_correction_type multi-scan
_exptl_absorpt_process_details SADABS
_exptl_crystal_colour purple
_exptl_crystal_density_diffrn 3.686
_exptl_crystal_density_method 'not measured'
_exptl_crystal_description prism
_exptl_crystal_F_000 12154
_exptl_crystal_size_max 0.41
_exptl_crystal_size_mid 0.32
_exptl_crystal_size_min 0.26
_refine_diff_density_max 2.766
_refine_diff_density_min -3.070
_refine_diff_density_rms 0.409
_refine_ls_extinction_coef 0.000082(4)
_refine_ls_extinction_expression Fc^*^=kFc[1+0.001xFc^2^\l^3^/sin(2\q)]^-1/4^
_refine_ls_extinction_method SHELXL
_refine_ls_goodness_of_fit_ref 1.006
_refine_ls_hydrogen_treatment constr
_refine_ls_matrix_type full
_refine_ls_number_parameters 1069
_refine_ls_number_reflns 21637
_refine_ls_number_restraints 91
_refine_ls_restrained_S_all 1.006
_refine_ls_R_factor_all 0.1094
_refine_ls_R_factor_gt 0.0534
_refine_ls_shift/su_max 0.001
_refine_ls_shift/su_mean 0.000
_refine_ls_structure_factor_coef Fsqd
_refine_ls_weighting_details 'calc w=1/[\s^2^(Fo^2^)+(0.0343P)^2^+0.0000P] where P=(Fo^2^+2Fc^2^)/3'
_refine_ls_weighting_scheme calc
_refine_ls_wR_factor_gt 0.1082
_refine_ls_wR_factor_ref 0.1212
_reflns_number_gt 13112
_reflns_number_total 21637
_reflns_threshold_expression >2sigma(I)
_cod_data_source_file c2ce06354a.txt
_cod_data_source_block 8
_cod_depositor_comments
;
The following automatic conversions were performed:

'_symmetry_cell_setting' value 'Monoclinic' changed to 'monoclinic'
according to /home/saulius/struct/CIF-dictionaries/cif_core.dic
dictionary named 'cif_core.dic' version 2.4.1 from 2010-06-29.

Automatic conversion script
Id: cif_fix_values 1715 2011-07-08 13:25:40Z adriana 
;
_cod_original_cell_volume 12299(4)
_cod_original_sg_symbol_H-M P2(1)/n
_cod_original_formula_sum 'C31 H117 As2 Cu5.50 Eu N21 O84 W22'
_cod_database_code 7207757

loop_
_symmetry_equiv_pos_as_xyz
'x, y, z'
'-x+1/2, y+1/2, -z+1/2'
'-x, -y, -z'
'x-1/2, -y-1/2, z-1/2'

loop_
_atom_site_label
_atom_site_type_symbol
_atom_site_fract_x
_atom_site_fract_y
_atom_site_fract_z
_atom_site_U_iso_or_equiv
_atom_site_adp_type
_atom_site_occupancy
_atom_site_symmetry_multiplicity
_atom_site_calc_flag
_atom_site_refinement_flags
Eu1 Eu 0.75834(6) 0.10492(3) 0.57943(5) 0.0266(2) Uani 1 1 d .
W1 W 0.91687(5) 0.02954(2) 0.87722(4) 0.0325(2) Uani 1 1 d .
W2 W 0.77336(6) 0.09808(2) 0.93514(4) 0.0341(2) Uani 1 1 d .
W3 W 0.72064(6) 0.00116(2) 0.93691(4) 0.0348(2) Uani 1 1 d .
W4 W 0.55375(5) 0.01854(2) 0.83598(4) 0.0338(2) Uani 1 1 d .
W5 W 0.60679(5) 0.11472(2) 0.83694(4) 0.0329(2) Uani 1 1 d .
W6 W 0.78404(5) 0.14102(2) 0.77761(4) 0.0289(2) Uani 1 1 d .
W7 W 0.92645(5) 0.07510(2) 0.72324(4) 0.0290(2) Uani 1 1 d .
W8 W 0.87886(5) -0.01467(2) 0.72771(4) 0.0307(2) Uani 1 1 d .
W9 W 0.68440(5) -0.04379(2) 0.78555(4) 0.0307(2) Uani 1 1 d .
W10 W 0.69685(5) 0.00613(2) 0.61682(4) 0.0289(2) Uani 1 1 d .
W11 W 0.56981(5) 0.06901(2) 0.66750(4) 0.0299(2) Uani 1 1 d .
W12 W 0.91516(5) 0.18749(2) 0.60105(4) 0.0255(2) Uani 1 1 d .
W13 W 0.70693(5) 0.21007(2) 0.58671(4) 0.0272(2) Uani 1 1 d .
W14 W 0.61125(5) 0.21884(2) 0.42980(4) 0.0315(2) Uani 1 1 d .
W15 W 0.67694(5) 0.12497(2) 0.39183(4) 0.0296(2) Uani 1 1 d .
W16 W 0.86849(5) 0.10366(2) 0.40665(4) 0.0292(2) Uani 1 1 d .
W17 W 1.01792(5) 0.17486(2) 0.45708(4) 0.0306(2) Uani 1 1 d .
W18 W 0.95907(5) 0.25941(2) 0.49528(4) 0.0303(2) Uani 1 1 d .
W19 W 0.74464(5) 0.28256(2) 0.48279(4) 0.0323(2) Uani 1 1 d .
W20 W 0.85333(5) 0.26569(2) 0.32366(4) 0.0282(2) Uani 1 1 d .
W21 W 0.72013(5) 0.20140(2) 0.27313(4) 0.0291(2) Uani 1 1 d .
W22 W 0.91461(5) 0.18056(2) 0.28705(4) 0.0294(2) Uani 1 1 d .
As1 As 0.73622(12) 0.04826(5) 0.77631(9) 0.0231(5) Uani 1 1 d .
As2 As 0.81238(11) 0.19293(5) 0.43895(9) 0.0206(4) Uani 1 1 d .
Cu1 Cu 1.0129(2) -0.07225(8) 0.86756(14) 0.0658(10) Uani 1 1 d GU
N1 N 1.0860(5) -0.0425(2) 0.9152(4) 0.090(7) Uani 1 1 d GU
H1A H 1.0610 -0.0229 0.9305 0.108 Uiso 1 1 calc R
H1B H 1.1072 -0.0543 0.9518 0.108 Uiso 1 1 calc R
N2 N 1.0805(5) -0.0692(3) 0.7860(4) 0.088(8) Uani 1 1 d G
H2B H 1.0869 -0.0912 0.7678 0.105 Uiso 1 1 calc R
H2C H 1.0575 -0.0549 0.7536 0.105 Uiso 1 1 calc R
N3 N 0.9476(5) -0.0715(3) 0.9472(4) 0.080 Uiso 1 1 d G
H3A H 0.9760 -0.0782 0.9852 0.097 Uiso 1 1 calc R
H3B H 0.9284 -0.0493 0.9537 0.097 Uiso 1 1 calc R
N4 N 0.9359(4) -0.1027(2) 0.8265(4) 0.064(6) Uani 1 1 d G
H4A H 0.9129 -0.0914 0.7900 0.077 Uiso 1 1 calc R
H4B H 0.9599 -0.1224 0.8109 0.077 Uiso 1 1 calc R
C1 C 1.1489(6) -0.0312(3) 0.8712(5) 0.079 Uiso 1 1 d G
H1C H 1.1984 -0.0310 0.8983 0.095 Uiso 1 1 calc R
H1D H 1.1383 -0.0068 0.8560 0.095 Uiso 1 1 calc R
C2 C 1.1582(6) -0.0542(3) 0.8099(5) 0.082 Uiso 1 1 d G
H2A H 1.1930 -0.0742 0.8233 0.099 Uiso 1 1 calc R
C3 C 1.1954(8) -0.0339(4) 0.7541(7) 0.083 Uiso 1 1 d G
H3C H 1.2454 -0.0245 0.7708 0.125 Uiso 1 1 calc R
H3D H 1.1615 -0.0144 0.7393 0.125 Uiso 1 1 calc R
H3E H 1.2032 -0.0497 0.7161 0.125 Uiso 1 1 calc R
C4 C 0.8833(6) -0.0968(3) 0.9323(5) 0.101(11) Uiso 1 1 d G
H4C H 0.8872 -0.1153 0.9674 0.121 Uiso 1 1 calc R
H4D H 0.8343 -0.0840 0.9387 0.121 Uiso 1 1 calc R
C5 C 0.8752(5) -0.1138(3) 0.8711(5) 0.088 Uiso 1 1 d G
H5A H 0.8411 -0.0943 0.8533 0.105 Uiso 1 1 calc R
C6 C 0.8155(8) -0.1409(4) 0.8446(7) 0.081 Uiso 1 1 d G
H6C H 0.7788 -0.1458 0.8794 0.122 Uiso 1 1 calc R
H6D H 0.8421 -0.1627 0.8331 0.122 Uiso 1 1 calc R
H6E H 0.7876 -0.1316 0.8045 0.122 Uiso 1 1 calc R
Cu2 Cu 0.50883(17) 0.06432(8) 0.40569(13) 0.0442(7) Uani 1 1 d .
Cu3 Cu 1.01275(10) 0.22440(5) 0.76767(8) 0.0865(13) Uani 1 1 d G
C13 C 1.12785(10) 0.17545(6) 0.78534(9) 0.096 Uiso 1 1 d GD
H13A H 1.1465 0.1548 0.7604 0.115 Uiso 1 1 calc R
H13B H 1.1733 0.1839 0.8129 0.115 Uiso 1 1 calc R
C14 C 1.07602(10) 0.15947(5) 0.83650(9) 0.096 Uiso 1 1 d GD
H14A H 1.1017 0.1740 0.8730 0.116 Uiso 1 1 calc R
C15 C 1.06612(10) 0.12880(6) 0.88604(9) 0.083 Uiso 1 1 d GD
H15C H 1.1129 0.1143 0.8879 0.124 Uiso 1 1 calc R
H15D H 1.0216 0.1144 0.8708 0.124 Uiso 1 1 calc R
H15E H 1.0575 0.1382 0.9309 0.124 Uiso 1 1 calc R
C16 C 0.87630(10) 0.27030(4) 0.75952(8) 0.096(11) Uani 1 1 d GU
H16A H 0.8395 0.2850 0.7839 0.115 Uiso 1 1 calc R
H16B H 0.8484 0.2596 0.7200 0.115 Uiso 1 1 calc R
C17 C 0.94528(11) 0.29305(5) 0.73682(9) 0.081(9) Uani 1 1 d GU
H17A H 0.9691 0.3057 0.7767 0.097 Uiso 1 1 calc R
C18 C 0.91871(12) 0.32042(5) 0.68226(10) 0.125(14) Uiso 1 1 d G
H18C H 0.9634 0.3342 0.6692 0.188 Uiso 1 1 calc R
H18D H 0.8800 0.3361 0.7005 0.188 Uiso 1 1 calc R
H18E H 0.8960 0.3081 0.6428 0.188 Uiso 1 1 calc R
N9 N 1.11544(10) 0.20585(5) 0.72708(9) 0.085 Uiso 1 1 d G
H9A H 1.1078 0.1967 0.6846 0.102 Uiso 1 1 calc R
H9B H 1.1543 0.2223 0.7281 0.102 Uiso 1 1 calc R
N10 N 1.00207(10) 0.18097(5) 0.84037(8) 0.084 Uiso 1 1 d GD
H10C H 0.9973 0.1897 0.8830 0.100 Uiso 1 1 calc R
H10D H 0.9595 0.1674 0.8291 0.100 Uiso 1 1 calc R
N11 N 0.90934(10) 0.24323(4) 0.80334(8) 0.075(7) Uani 1 1 d GU
H11B H 0.8748 0.2250 0.8061 0.091 Uiso 1 1 calc R
H11C H 0.9183 0.2523 0.8458 0.091 Uiso 1 1 calc R
N12 N 1.00300(11) 0.26854(5) 0.71007(9) 0.049(5) Uani 1 1 d G
H12A H 1.0502 0.2795 0.7094 0.058 Uiso 1 1 calc R
H12B H 0.9882 0.2624 0.6667 0.058 Uiso 1 1 calc R
Cu4 Cu 0.43719(11) 0.09771(5) 0.97332(10) 0.0579(9) Uani 1 1 d G
Cu5 Cu 0.54925(9) 0.23145(4) 0.71763(8) 0.0514(8) Uani 1 1 d G
Cu6 Cu 1.02457(12) 0.02521(5) 0.51229(10) 0.0610(19) Uani 0.50 1 d PGD
O1 O 0.98696(11) 0.02192(6) 0.93931(10) 0.042(4) Uani 1 1 d G
O2 O 0.96932(9) 0.05722(5) 0.81675(8) 0.024(3) Uani 1 1 d G
O3 O 0.93050(11) -0.01145(5) 0.81887(9) 0.031(3) Uani 1 1 d G
O4 O 0.83176(9) 0.03807(4) 0.77821(7) 0.027(3) Uani 1 1 d G
O5 O 0.82627(11) 0.00356(5) 0.91013(9) 0.041(4) Uani 1 1 d G
O6 O 0.86645(10) 0.07072(5) 0.91145(7) 0.040(4) Uani 1 1 d G
O7 O 0.79804(11) 0.11091(5) 1.01718(8) 0.047(4) Uani 1 1 d G
O8 O 0.72840(8) 0.08691(3) 0.81924(6) 0.027(3) Uani 1 1 d G
O9 O 0.80800(9) 0.13575(4) 0.88338(6) 0.030(3) Uani 1 1 d GU
O10 O 0.66684(9) 0.11536(4) 0.92400(7) 0.030(3) Uani 1 1 d G
O11 O 0.72691(10) 0.05136(4) 0.95298(8) 0.040(4) Uani 1 1 d G
O12 O 0.72845(13) -0.01581(5) 1.01793(10) 0.057(5) Uani 1 1 d G
O13 O 0.70832(12) -0.04228(5) 0.88483(10) 0.037(4) Uani 1 1 d G
O14 O 0.69019(10) 0.01681(4) 0.82049(8) 0.032(3) Uani 1 1 d G
O15 O 0.60783(11) 0.00665(5) 0.92516(9) 0.039(4) Uani 1 1 d GU
O16 O 0.45801(11) 0.01266(5) 0.85632(10) 0.031(3) Uani 1 1 d GU
O17 O 0.54763(9) 0.03389(4) 0.74674(8) 0.041(4) Uani 1 1 d G
O18 O 0.57269(9) 0.06837(4) 0.86176(8) 0.035(4) Uani 1 1 d G
O19 O 0.58062(12) -0.02941(5) 0.81179(9) 0.031(3) Uani 1 1 d G
O20 O 0.52961(9) 0.14075(4) 0.85641(7) 0.042(4) Uani 1 1 d G
O21 O 0.58327(7) 0.10142(3) 0.74591(6) 0.028(3) Uani 1 1 d G
O22 O 0.67746(8) 0.15075(3) 0.80717(6) 0.034(4) Uani 1 1 d G
O23 O 0.81516(8) 0.18483(3) 0.76990(6) 0.036(4) Uani 1 1 d G
O24 O 0.75196(7) 0.12825(3) 0.69595(5) 0.025(3) Uani 1 1 d G
O25 O 0.87966(8) 0.11300(4) 0.77362(6) 0.034(3) Uani 1 1 d G
O26 O 1.01132(8) 0.09437(4) 0.69629(8) 0.046(4) Uani 1 1 d G
O27 O 0.85911(8) 0.07768(3) 0.65258(6) 0.029(3) Uani 1 1 d G
O28 O 0.94497(10) 0.02338(4) 0.70160(8) 0.037(4) Uani 1 1 d G
O29 O 0.92623(13) -0.05097(5) 0.69652(10) 0.050(4) Uani 1 1 d G
O30 O 0.80256(11) -0.00549(4) 0.65691(8) 0.034(4) Uani 1 1 d G
O31 O 0.79539(12) -0.03792(4) 0.77402(9) 0.034(3) Uani 1 1 d G
O32 O 0.66628(14) -0.08898(5) 0.77361(11) 0.051(4) Uani 1 1 d G
O33 O 0.66435(11) -0.02443(4) 0.70057(9) 0.027(3) Uani 1 1 d G
O34 O 0.69813(8) 0.05101(3) 0.69734(7) 0.022(3) Uani 1 1 d G
O35 O 0.67947(12) -0.02872(4) 0.56084(9) 0.043(4) Uani 1 1 d G
O36 O 0.73000(9) 0.04080(4) 0.56444(7) 0.030(3) Uani 1 1 d G
O37 O 0.59079(10) 0.02505(4) 0.61863(8) 0.032(3) Uani 1 1 d G
O38 O 0.47270(9) 0.07647(4) 0.63981(8) 0.045(4) Uani 1 1 d G
O39 O 0.62107(7) 0.09649(3) 0.61105(6) 0.035(4) Uani 1 1 d G
O40 O 0.95334(8) 0.18624(4) 0.68397(7) 0.032(3) Uani 1 1 d G
O41 O 1.00778(9) 0.17198(4) 0.55250(8) 0.036(4) Uani 1 1 d G
O42 O 0.86605(7) 0.14661(3) 0.58541(6) 0.027(3) Uani 1 1 d G
O43 O 0.89780(9) 0.20084(4) 0.48225(8) 0.022(3) Uani 1 1 d G
O44 O 0.95889(9) 0.23762(4) 0.57997(8) 0.033(3) Uani 1 1 d G
O45 O 0.81926(8) 0.21336(3) 0.60784(6) 0.027(3) Uani 1 1 d G
O46 O 0.66731(8) 0.21413(3) 0.66628(6) 0.043(4) Uani 1 1 d G
O47 O 0.71553(9) 0.26408(4) 0.56507(8) 0.038(4) Uani 1 1 d G
O48 O 0.71015(7) 0.16413(3) 0.57034(6) 0.027(3) Uani 1 1 d G
O49 O 0.74363(9) 0.21809(4) 0.47142(7) 0.024(3) Uani 1 1 d G
O50 O 0.61288(8) 0.21501(4) 0.52524(7) 0.023(3) Uani 1 1 d G
O51 O 0.51256(10) 0.22378(5) 0.41085(9) 0.052(5) Uani 1 1 d G
O52 O 0.65464(11) 0.22180(5) 0.33975(9) 0.034(3) Uani 1 1 d G
O53 O 0.64266(10) 0.26823(5) 0.44084(9) 0.036(4) Uani 1 1 d G
O54 O 0.62979(9) 0.16859(5) 0.42175(7) 0.034(4) Uani 1 1 d G
O55 O 0.59741(11) 0.10316(5) 0.34986(8) 0.040(4) Uani 1 1 d G
O56 O 0.67485(9) 0.10475(4) 0.47382(7) 0.026(3) Uani 1 1 d G
O57 O 0.70381(11) 0.15796(5) 0.31371(8) 0.032(3) Uani 1 1 d G
O58 O 0.78989(9) 0.15016(4) 0.43999(7) 0.027(3) Uani 1 1 d G
O59 O 0.76454(11) 0.09728(5) 0.36238(8) 0.037(4) Uani 1 1 d G
O60 O 0.91796(12) 0.06813(5) 0.37336(9) 0.044(4) Uani 1 1 d G
O61 O 0.84443(9) 0.08692(4) 0.48863(7) 0.028(3) Uani 1 1 d GU
O62 O 0.88312(11) 0.13895(5) 0.32505(9) 0.029(3) Uani 1 1 d G
O63 O 0.95611(10) 0.13401(4) 0.44382(8) 0.037(4) Uani 1 1 d G
O64 O 1.11174(11) 0.16031(5) 0.44772(10) 0.051(4) Uani 1 1 d G
O65 O 1.03816(10) 0.22663(5) 0.46859(9) 0.038(4) Uani 1 1 d G
O66 O 0.98511(11) 0.18625(5) 0.36465(9) 0.027(3) Uani 1 1 d G
O67 O 1.01437(12) 0.29646(5) 0.50948(10) 0.043(4) Uani 1 1 d G
O68 O 0.92719(11) 0.26446(5) 0.39787(10) 0.030(3) Uani 1 1 d G
O69 O 0.85482(10) 0.27731(4) 0.50883(9) 0.028(3) Uani 1 1 d G
O70 O 0.73288(12) 0.32833(5) 0.49100(10) 0.060(5) Uani 1 1 d G
O71 O 0.77993(11) 0.27944(5) 0.39091(9) 0.027(3) Uani 1 1 d G
O72 O 0.87504(14) 0.30525(6) 0.28642(11) 0.031(3) Uani 1 1 d GU
O73 O 0.91957(13) 0.23368(6) 0.27622(10) 0.031(3) Uani 1 1 d G
O74 O 0.76713(12) 0.24913(6) 0.26707(10) 0.027(3) Uani 1 1 d GU
O75 O 0.82225(10) 0.20674(5) 0.35782(8) 0.027(3) Uani 1 1 d G
O76 O 0.65997(13) 0.20164(6) 0.20157(10) 0.033(3) Uani 1 1 d G
O77 O 0.81454(13) 0.18490(6) 0.23402(10) 0.035(4) Uani 1 1 d G
O78 O 0.97526(14) 0.16808(6) 0.22157(11) 0.040(4) Uani 1 1 d G
C7 C 0.59876(14) 0.01860(6) 0.32466(10) 0.069 Uiso 1 1 d GD
H7A H 0.6364 0.0369 0.3128 0.083 Uiso 1 1 calc R
H7B H 0.6014 -0.0011 0.2924 0.083 Uiso 1 1 calc R
C8 C 0.6145(12) 0.0059(6) 0.3965(6) 0.069 Uiso 1 1 d D
H8A H 0.5852 -0.0163 0.4049 0.083 Uiso 1 1 calc R
C9 C 0.7017(11) -0.0005(7) 0.4049(12) 0.060 Uiso 1 1 d D
H9C H 0.7146 -0.0090 0.4505 0.091 Uiso 1 1 calc R
H9D H 0.7293 0.0216 0.3975 0.091 Uiso 1 1 calc R
H9E H 0.7171 -0.0180 0.3721 0.091 Uiso 1 1 calc R
C10 C 0.441(2) 0.1232(9) 0.4710(16) 0.099(11) Uiso 1 1 d .
H10A H 0.4057 0.1243 0.5084 0.119 Uiso 1 1 calc R
H10B H 0.4687 0.1460 0.4702 0.119 Uiso 1 1 calc R
C11 C 0.3944(18) 0.1206(9) 0.4095(15) 0.085 Uiso 1 1 d .
H11A H 0.3544 0.1059 0.4310 0.102 Uiso 1 1 calc R
C12 C 0.335(2) 0.1495(10) 0.3878(17) 0.123(13) Uiso 1 1 d .
H12C H 0.3260 0.1650 0.4261 0.184 Uiso 1 1 calc R
H12D H 0.2858 0.1385 0.3726 0.184 Uiso 1 1 calc R
H12E H 0.3548 0.1634 0.3510 0.184 Uiso 1 1 calc R
C19 C 0.3202(15) 0.1290(8) 0.8793(13) 0.083(8) Uani 1 1 d DU
H19A H 0.2706 0.1313 0.9017 0.099 Uiso 1 1 calc R
H19B H 0.3177 0.1438 0.8383 0.099 Uiso 1 1 calc R
C20 C 0.3341(18) 0.0930(9) 0.8622(16) 0.088 Uiso 1 1 d D
H20A H 0.3770 0.0951 0.8306 0.106 Uiso 1 1 calc R
C21 C 0.269(2) 0.0768(9) 0.817(2) 0.18(2) Uani 1 1 d D
H21C H 0.2821 0.0523 0.8078 0.265 Uiso 1 1 calc R
H21D H 0.2639 0.0901 0.7753 0.265 Uiso 1 1 calc R
H21E H 0.2208 0.0778 0.8406 0.265 Uiso 1 1 calc R
C22 C 0.5592(18) 0.0651(7) 1.0580(13) 0.070(9) Uani 1 1 d .
H22A H 0.6056 0.0640 1.0309 0.084 Uiso 1 1 calc R
H22B H 0.5669 0.0488 1.0966 0.084 Uiso 1 1 calc R
C23 C 0.547(2) 0.1030(9) 1.0836(17) 0.094(10) Uiso 1 1 d .
H23A H 0.5049 0.1025 1.1160 0.113 Uiso 1 1 calc R
C24 C 0.619(2) 0.1166(9) 1.1201(16) 0.110(12) Uani 1 1 d .
H24A H 0.6101 0.1406 1.1359 0.166 Uiso 1 1 calc R
H24B H 0.6619 0.1166 1.0896 0.166 Uiso 1 1 calc R
H24C H 0.6323 0.1013 1.1587 0.166 Uiso 1 1 calc R
C25 C 0.6542(16) 0.2819(7) 0.7845(16) 0.078(9) Uani 1 1 d U
H25A H 0.7066 0.2898 0.7735 0.094 Uiso 1 1 calc R
H25B H 0.6314 0.3004 0.8126 0.094 Uiso 1 1 calc R
C26 C 0.660(2) 0.2498(10) 0.8225(17) 0.097(11) Uiso 1 1 d .
H26A H 0.7000 0.2377 0.7958 0.116 Uiso 1 1 calc R
C27 C 0.7032(17) 0.2495(8) 0.8896(13) 0.088(10) Uani 1 1 d .
H27A H 0.7441 0.2673 0.8904 0.132 Uiso 1 1 calc R
H27B H 0.7263 0.2262 0.8977 0.132 Uiso 1 1 calc R
H27C H 0.6672 0.2547 0.9249 0.132 Uiso 1 1 calc R
C28 C 0.4691(17) 0.1779(7) 0.6361(11) 0.062(8) Uani 1 1 d .
H28A H 0.5060 0.1731 0.6008 0.074 Uiso 1 1 calc R
H28B H 0.4319 0.1581 0.6370 0.074 Uiso 1 1 calc R
C29 C 0.4266(15) 0.2118(7) 0.6208(12) 0.059(8) Uani 1 1 d .
H29A H 0.3870 0.2144 0.6554 0.070 Uiso 1 1 calc R
C30 C 0.3821(16) 0.2135(9) 0.5500(12) 0.091(11) Uani 1 1 d .
H30A H 0.3449 0.1941 0.5459 0.137 Uiso 1 1 calc R
H30B H 0.4192 0.2116 0.5145 0.137 Uiso 1 1 calc R
H30C H 0.3545 0.2360 0.5456 0.137 Uiso 1 1 calc R
C31 C 1.146(3) 0.1163(9) 0.588(2) 0.080 Uiso 0.50 1 d PD
H31A H 1.1264 0.1182 0.6329 0.120 Uiso 0.50 1 calc PR
H31B H 1.1306 0.1372 0.5615 0.120 Uiso 0.50 1 calc PR
H31C H 1.2023 0.1144 0.5907 0.120 Uiso 0.50 1 calc PR
C32 C 1.1113(19) 0.0833(8) 0.553(2) 0.064(15) Uani 0.50 1 d PDU
H32A H 1.1317 0.0640 0.5830 0.077 Uiso 0.50 1 calc PR
C33 C 1.140(2) 0.0721(11) 0.485(2) 0.085 Uiso 0.50 1 d PD
H33A H 1.1079 0.0825 0.4476 0.102 Uiso 0.50 1 calc PR
H33B H 1.1946 0.0796 0.4803 0.102 Uiso 0.50 1 calc PR
N5 N 0.5194(12) 0.0332(5) 0.3248(9) 0.065(6) Uani 1 1 d .
H5B H 0.4841 0.0152 0.3257 0.079 Uiso 1 1 calc R
H5C H 0.5092 0.0460 0.2863 0.079 Uiso 1 1 calc R
N6 N 0.5959(11) 0.0340(5) 0.4476(9) 0.054(6) Uani 1 1 d D
H6A H 0.6389 0.0476 0.4577 0.065 Uiso 1 1 calc R
H6B H 0.5806 0.0237 0.4866 0.065 Uiso 1 1 calc R
N7 N 0.4993(11) 0.0961(6) 0.4883(8) 0.060(6) Uani 1 1 d .
H7C H 0.4843 0.0831 0.5243 0.071 Uiso 1 1 calc R
H7D H 0.5461 0.1065 0.4996 0.071 Uiso 1 1 calc R
N8 N 0.4171(12) 0.0921(5) 0.3669(9) 0.061(6) Uani 1 1 d .
H8B H 0.4292 0.1011 0.3259 0.074 Uiso 1 1 calc R
H8C H 0.3758 0.0771 0.3599 0.074 Uiso 1 1 calc R
N13 N 0.3871(11) 0.1404(5) 0.9264(9) 0.058(5) Uani 1 1 d DU
H13C H 0.3694 0.1557 0.9580 0.069 Uiso 1 1 calc R
H13D H 0.4232 0.1520 0.9024 0.069 Uiso 1 1 calc R
N14 N 0.3658(12) 0.0697(5) 0.9113(10) 0.060(6) Uani 1 1 d .
H14B H 0.3926 0.0520 0.8913 0.072 Uiso 1 1 calc R
H14C H 0.3271 0.0597 0.9350 0.072 Uiso 1 1 calc R
N15 N 0.4918(14) 0.0548(5) 1.0174(11) 0.071(7) Uani 1 1 d .
H15A H 0.4580 0.0432 1.0438 0.086 Uiso 1 1 calc R
H15B H 0.5063 0.0395 0.9845 0.086 Uiso 1 1 calc R
N16 N 0.5210(14) 0.1254(5) 1.0247(11) 0.075(7) Uani 1 1 d .
H16C H 0.5615 0.1299 0.9978 0.090 Uiso 1 1 calc R
H16D H 0.5018 0.1465 1.0392 0.090 Uiso 1 1 calc R
N17 N 0.6063(12) 0.2781(6) 0.7218(11) 0.070(7) Uani 1 1 d U
H17B H 0.6373 0.2798 0.6858 0.084 Uiso 1 1 calc R
H17C H 0.5710 0.2962 0.7186 0.084 Uiso 1 1 calc R
N18 N 0.5972(11) 0.2243(6) 0.8120(10) 0.066(6) Uani 1 1 d .
H18A H 0.5607 0.2278 0.8433 0.079 Uiso 1 1 calc R
H18B H 0.6160 0.2018 0.8167 0.079 Uiso 1 1 calc R
N19 N 0.5119(11) 0.1814(5) 0.7035(10) 0.053(6) Uani 1 1 d .
H19C H 0.5535 0.1663 0.7056 0.064 Uiso 1 1 calc R
H19D H 0.4797 0.1753 0.7371 0.064 Uiso 1 1 calc R
N20 N 0.4857(11) 0.2413(6) 0.6334(9) 0.058(6) Uani 1 1 d .
H20B H 0.4605 0.2624 0.6373 0.070 Uiso 1 1 calc R
H20C H 0.5173 0.2428 0.5977 0.070 Uiso 1 1 calc R
N21 N 1.0257(16) 0.0746(10) 0.5464(17) 0.049(10) Uani 0.50 1 d PDU
H21A H 1.0000 0.0894 0.5166 0.058 Uiso 0.50 1 calc PR
H21B H 1.0036 0.0760 0.5873 0.058 Uiso 0.50 1 calc PR
N22 N 1.1341(10) 0.0337(10) 0.4846(19) 0.060(12) Uani 0.50 1 d PDU
H22C H 1.1695 0.0237 0.5147 0.072 Uiso 0.50 1 calc PR
H22D H 1.1413 0.0247 0.4425 0.072 Uiso 0.50 1 calc PR
O1W O 1.0680(16) -0.1290(8) 0.9099(13) 0.149(10) Uiso 1 1 d .
O2W O 0.3433(11) 0.1049(5) 1.0578(9) 0.080(6) Uiso 1 1 d .
O3W O 1.0750(18) 0.0058(9) 0.6188(15) 0.058(9) Uiso 0.50 1 d P
O4W O 0.929(2) 0.0189(11) 0.5332(19) 0.092(13) Uiso 0.50 1 d P
O5W O 0.8226(11) 0.2031(5) 0.0898(9) 0.085 Uiso 1 1 d .
O6W O 0.9672(16) -0.1948(8) 0.9607(14) 0.153(10) Uiso 1 1 d .
O7W O 0.8787(16) 0.1929(7) 0.9614(13) 0.144(10) Uiso 1 1 d .

loop_
_atom_site_aniso_label
_atom_site_aniso_U_11
_atom_site_aniso_U_22
_atom_site_aniso_U_33
_atom_site_aniso_U_23
_atom_site_aniso_U_13
_atom_site_aniso_U_12
Eu1 0.0308(6) 0.0209(6) 0.0282(5) 0.0023(4) 0.0018(5) -0.0038(5)
W1 0.0376(5) 0.0299(5) 0.0297(5) 0.0058(4) -0.0030(4) -0.0024(4)
W2 0.0475(6) 0.0295(5) 0.0254(5) -0.0013(4) 0.0043(4) -0.0063(5)
W3 0.0469(6) 0.0303(5) 0.0273(5) 0.0070(4) 0.0028(4) -0.0075(5)
W4 0.0362(5) 0.0291(5) 0.0369(5) 0.0076(4) 0.0090(4) -0.0069(4)
W5 0.0368(5) 0.0253(5) 0.0375(5) 0.0005(4) 0.0120(4) 0.0005(4)
W6 0.0373(5) 0.0215(5) 0.0283(5) 0.0001(4) 0.0059(4) -0.0045(4)
W7 0.0306(5) 0.0266(5) 0.0299(5) 0.0045(4) 0.0028(4) -0.0024(4)
W8 0.0353(5) 0.0237(5) 0.0333(5) 0.0021(4) 0.0036(4) 0.0036(4)
W9 0.0395(5) 0.0203(5) 0.0321(5) 0.0064(4) 0.0006(4) -0.0054(4)
W10 0.0398(5) 0.0188(5) 0.0278(4) 0.0017(4) 0.0001(4) -0.0046(4)
W11 0.0291(5) 0.0265(5) 0.0340(5) 0.0077(4) 0.0006(4) -0.0036(4)
W12 0.0280(5) 0.0216(5) 0.0271(4) 0.0007(4) 0.0021(4) -0.0039(4)
W13 0.0308(5) 0.0243(5) 0.0275(4) 0.0029(4) 0.0101(4) 0.0049(4)
W14 0.0285(5) 0.0339(5) 0.0323(5) 0.0073(4) 0.0058(4) 0.0076(4)
W15 0.0335(5) 0.0252(5) 0.0299(5) 0.0042(4) -0.0014(4) -0.0098(4)
W16 0.0383(5) 0.0176(5) 0.0324(5) -0.0017(4) 0.0085(4) 0.0004(4)
W17 0.0257(5) 0.0297(5) 0.0370(5) -0.0006(4) 0.0081(4) 0.0021(4)
W18 0.0367(5) 0.0210(5) 0.0333(5) 0.0000(4) 0.0048(4) -0.0088(4)
W19 0.0420(5) 0.0198(5) 0.0364(5) 0.0018(4) 0.0143(4) 0.0063(4)
W20 0.0350(5) 0.0208(5) 0.0296(5) 0.0041(4) 0.0099(4) -0.0023(4)
W21 0.0354(5) 0.0273(5) 0.0246(4) 0.0049(4) 0.0025(4) -0.0019(4)
W22 0.0346(5) 0.0248(5) 0.0299(5) -0.0016(4) 0.0127(4) 0.0010(4)
As1 0.0265(11) 0.0178(11) 0.0251(11) 0.0022(9) 0.0024(9) -0.0021(9)
As2 0.0212(10) 0.0161(11) 0.0247(10) -0.0001(8) 0.0049(9) 0.0001(9)
Cu1 0.092(3) 0.057(2) 0.0477(19) -0.0091(16) -0.0077(18) 0.015(2)
N1 0.14(2) 0.048(15) 0.084(17) 0.008(12) -0.003(14) -0.003(14)
N2 0.048(14) 0.14(3) 0.076(16) -0.014(16) -0.012(12) -0.003(16)
N4 0.079(16) 0.033(13) 0.083(15) 0.012(11) 0.021(13) 0.020(12)
Cu2 0.0505(18) 0.0383(17) 0.0430(16) 0.0077(14) -0.0071(14) -0.0139(15)
Cu3 0.098(3) 0.054(2) 0.101(3) -0.009(2) -0.060(2) 0.003(2)
C16 0.049(18) 0.10(3) 0.14(3) -0.02(2) 0.009(18) 0.007(16)
C17 0.11(2) 0.08(2) 0.050(16) -0.005(16) 0.018(17) -0.001(18)
N11 0.076(10) 0.076(10) 0.075(10) -0.017(8) 0.010(8) -0.026(8)
N12 0.042(12) 0.061(14) 0.044(11) -0.008(10) 0.019(9) -0.013(11)
Cu4 0.074(2) 0.0250(17) 0.078(2) 0.0097(15) 0.0391(19) 0.0055(17)
Cu5 0.055(2) 0.0437(19) 0.0567(19) 0.0086(15) 0.0185(16) 0.0078(16)
Cu6 0.076(5) 0.064(5) 0.043(4) 0.008(3) 0.008(3) 0.030(4)
O1 0.057(10) 0.041(10) 0.030(8) 0.010(7) 0.012(7) -0.014(8)
O2 0.018(7) 0.039(9) 0.017(6) -0.003(6) 0.002(5) -0.001(6)
O3 0.030(8) 0.023(8) 0.041(8) 0.005(6) 0.013(7) 0.012(7)
O4 0.025(8) 0.029(8) 0.029(7) -0.013(6) 0.014(6) -0.013(7)
O5 0.033(8) 0.060(11) 0.030(8) 0.002(7) -0.003(7) -0.001(8)
O6 0.040(9) 0.042(10) 0.037(8) 0.003(7) -0.015(7) -0.019(8)
O7 0.072(11) 0.044(10) 0.026(8) 0.001(7) 0.013(8) -0.022(9)
O8 0.040(8) 0.013(7) 0.028(7) -0.009(6) 0.008(6) -0.004(7)
O9 0.033(6) 0.016(6) 0.040(6) -0.004(5) -0.003(6) -0.006(6)
O10 0.035(8) 0.013(7) 0.042(8) 0.004(6) 0.014(7) 0.005(7)
O11 0.058(10) 0.029(9) 0.032(8) 0.008(7) 0.001(7) -0.006(8)
O12 0.102(14) 0.048(11) 0.020(8) 0.017(7) 0.001(8) -0.006(10)
O13 0.046(9) 0.023(8) 0.039(8) 0.003(7) -0.013(7) -0.007(7)
O14 0.033(8) 0.023(8) 0.039(8) 0.002(6) -0.001(7) -0.004(7)
O15 0.033(7) 0.050(8) 0.037(6) 0.000(6) 0.026(6) 0.001(6)
O16 0.033(6) 0.027(7) 0.036(6) 0.014(5) 0.020(5) -0.005(6)
O17 0.043(9) 0.043(10) 0.038(8) 0.012(7) 0.008(7) 0.001(8)
O18 0.043(9) 0.023(8) 0.039(8) 0.003(7) 0.013(7) 0.011(7)
O19 0.038(8) 0.028(8) 0.026(7) 0.003(6) 0.002(6) 0.000(7)
O20 0.054(10) 0.024(8) 0.049(9) -0.006(7) 0.012(8) -0.002(8)
O21 0.019(7) 0.021(8) 0.045(8) -0.001(6) 0.004(6) 0.008(6)
O22 0.058(10) 0.022(8) 0.024(7) -0.006(6) 0.012(7) 0.002(7)
O23 0.042(9) 0.034(9) 0.033(8) 0.002(7) 0.002(7) -0.007(7)
O24 0.036(8) 0.021(8) 0.017(6) 0.012(6) 0.004(6) 0.002(7)
O25 0.035(8) 0.026(8) 0.041(8) -0.015(7) 0.007(7) 0.001(7)
O26 0.063(11) 0.040(10) 0.037(8) -0.003(7) 0.012(8) 0.011(9)
O27 0.041(8) 0.021(8) 0.024(7) 0.013(6) 0.003(6) -0.012(7)
O28 0.040(9) 0.028(9) 0.044(9) 0.007(7) 0.009(7) 0.001(7)
O29 0.039(9) 0.050(11) 0.061(10) 0.012(8) 0.011(8) 0.021(8)
O30 0.065(10) 0.019(8) 0.020(7) 0.001(6) 0.005(7) -0.001(7)
O31 0.045(9) 0.017(8) 0.041(8) 0.012(6) 0.012(7) 0.008(7)
O32 0.072(12) 0.032(9) 0.047(9) -0.001(7) -0.020(8) -0.011(9)
O33 0.050(9) 0.019(8) 0.012(6) -0.001(5) 0.003(6) 0.000(7)
O34 0.018(7) 0.013(7) 0.036(8) 0.000(6) 0.007(6) -0.006(6)
O35 0.080(12) 0.028(9) 0.020(7) -0.006(6) -0.004(7) -0.023(8)
O36 0.043(9) 0.025(8) 0.022(7) 0.001(6) 0.009(6) -0.012(7)
O37 0.034(8) 0.017(8) 0.045(8) 0.000(6) 0.001(7) -0.019(7)
O38 0.028(8) 0.053(11) 0.051(9) 0.014(8) -0.009(7) 0.001(8)
O39 0.041(9) 0.040(9) 0.023(7) 0.003(6) 0.005(6) -0.009(8)
O40 0.037(8) 0.022(8) 0.036(8) 0.000(6) -0.005(7) -0.007(7)
O41 0.036(9) 0.032(9) 0.039(8) 0.004(7) 0.003(7) 0.007(7)
O42 0.032(8) 0.031(8) 0.018(7) 0.005(6) 0.001(6) 0.003(7)
O43 0.024(7) 0.018(7) 0.025(7) -0.009(6) 0.003(6) 0.005(6)
O44 0.046(9) 0.029(8) 0.021(7) -0.004(6) -0.008(6) -0.007(7)
O45 0.020(7) 0.024(8) 0.039(8) -0.011(6) 0.004(6) 0.001(6)
O46 0.024(8) 0.071(12) 0.033(8) 0.011(8) 0.011(7) 0.022(8)
O47 0.065(10) 0.019(8) 0.031(8) -0.009(6) 0.014(7) -0.010(8)
O48 0.029(8) 0.007(7) 0.042(8) 0.003(6) -0.009(6) 0.005(6)
O49 0.025(7) 0.020(7) 0.028(7) 0.003(6) 0.019(6) 0.003(6)
O50 0.031(8) 0.030(8) 0.009(6) 0.002(5) 0.004(5) 0.011(7)
O51 0.022(8) 0.086(13) 0.048(9) 0.011(9) 0.009(7) 0.018(9)
O52 0.034(8) 0.019(8) 0.048(9) 0.013(7) -0.001(7) 0.004(7)
O53 0.029(8) 0.025(8) 0.052(9) -0.002(7) -0.006(7) 0.010(7)
O54 0.025(8) 0.040(9) 0.040(8) 0.004(7) 0.018(7) -0.006(7)
O55 0.051(10) 0.033(9) 0.036(8) -0.018(7) -0.002(7) -0.011(8)
O56 0.041(8) 0.028(8) 0.009(6) 0.000(6) 0.002(6) -0.004(7)
O57 0.038(8) 0.024(8) 0.035(8) 0.004(6) 0.014(7) -0.004(7)
O58 0.016(7) 0.028(8) 0.036(8) -0.002(6) -0.006(6) 0.003(6)
O59 0.051(9) 0.025(8) 0.036(8) -0.008(6) 0.005(7) -0.009(8)
O60 0.049(10) 0.034(9) 0.051(9) -0.002(7) 0.020(8) 0.013(8)
O61 0.031(6) 0.016(6) 0.037(6) 0.007(5) 0.005(5) -0.012(5)
O62 0.023(7) 0.036(9) 0.029(7) -0.010(6) 0.005(6) 0.003(7)
O63 0.032(8) 0.046(10) 0.034(8) 0.000(7) 0.012(7) 0.017(8)
O64 0.035(9) 0.057(11) 0.062(10) -0.021(9) 0.006(8) 0.013(8)
O65 0.043(9) 0.031(9) 0.041(8) -0.003(7) 0.007(7) -0.005(7)
O66 0.020(7) 0.030(8) 0.034(7) -0.002(6) 0.021(6) 0.005(6)
O67 0.051(10) 0.033(9) 0.045(9) -0.010(7) -0.004(8) -0.003(8)
O68 0.032(8) 0.020(8) 0.040(8) 0.003(6) 0.025(7) -0.002(7)
O69 0.038(8) 0.014(7) 0.031(7) -0.003(6) -0.003(6) 0.010(7)
O70 0.093(14) 0.024(9) 0.066(11) 0.002(8) 0.038(10) 0.020(9)
O71 0.017(7) 0.016(7) 0.048(8) 0.010(6) 0.009(6) 0.003(6)
O72 0.041(7) 0.025(6) 0.027(6) 0.012(5) 0.013(5) -0.010(6)
O73 0.040(9) 0.023(8) 0.029(7) 0.001(6) 0.002(6) 0.000(7)
O74 0.026(6) 0.019(6) 0.037(6) 0.005(5) 0.006(5) -0.009(5)
O75 0.036(8) 0.035(9) 0.012(6) 0.008(6) 0.009(6) -0.008(7)
O76 0.033(8) 0.036(9) 0.031(8) 0.010(7) 0.006(6) -0.002(7)
O77 0.047(9) 0.042(9) 0.016(7) -0.002(6) -0.002(6) 0.000(8)
O78 0.059(10) 0.021(8) 0.042(9) -0.009(7) 0.019(8) 0.012(8)
C19 0.086(11) 0.075(12) 0.088(11) 0.006(9) 0.004(8) 0.004(9)
C21 0.26(6) 0.07(3) 0.19(4) 0.03(3) -0.10(4) 0.03(3)
C22 0.11(3) 0.039(17) 0.061(18) -0.004(14) 0.019(18) -0.024(18)
C24 0.13(3) 0.08(3) 0.12(3) 0.02(2) 0.00(3) 0.03(2)
C25 0.055(18) 0.048(18) 0.13(2) 0.012(18) -0.011(15) 0.000(16)
C27 0.09(2) 0.10(3) 0.07(2) -0.023(18) -0.012(18) -0.01(2)
C28 0.10(2) 0.050(18) 0.033(14) 0.005(12) 0.016(15) 0.001(17)
C29 0.060(18) 0.06(2) 0.056(17) 0.007(14) 0.034(14) 0.028(16)
C30 0.08(2) 0.15(3) 0.043(16) -0.010(18) 0.016(16) 0.02(2)
C32 0.072(17) 0.060(17) 0.060(17) 0.003(10) 0.004(10) 0.002(10)
N5 0.092(17) 0.050(14) 0.053(13) 0.012(11) -0.005(12) 0.005(13)
N6 0.064(14) 0.049(13) 0.048(12) 0.024(10) -0.015(10) -0.030(11)
N7 0.054(13) 0.086(17) 0.035(11) -0.005(11) -0.024(10) 0.004(13)
N8 0.072(15) 0.056(14) 0.054(13) -0.027(11) -0.019(11) -0.010(13)
N13 0.053(8) 0.056(9) 0.066(9) 0.010(7) 0.028(7) 0.007(7)
N14 0.058(14) 0.034(12) 0.088(15) 0.023(11) 0.007(12) -0.013(11)
N15 0.11(2) 0.012(11) 0.094(18) -0.002(11) 0.047(16) -0.010(13)
N16 0.11(2) 0.032(13) 0.081(16) -0.018(12) 0.015(15) 0.001(14)
N17 0.047(13) 0.089(18) 0.076(14) 0.006(13) 0.025(10) 0.026(13)
N18 0.033(12) 0.072(17) 0.094(17) 0.008(13) 0.018(12) -0.006(12)
N19 0.052(13) 0.038(13) 0.071(14) 0.022(11) 0.026(11) 0.001(11)
N20 0.039(12) 0.070(16) 0.067(14) -0.006(12) 0.020(11) 0.019(12)
N21 0.063(13) 0.047(13) 0.036(12) 0.002(9) -0.001(9) 0.006(9)
N22 0.061(14) 0.064(14) 0.055(14) -0.004(9) 0.002(9) 0.007(9)

loop_
_atom_type_symbol
_atom_type_description
_atom_type_scat_dispersion_real
_atom_type_scat_dispersion_imag
_atom_type_scat_source
C C 0.0033 0.0016 'International Tables Vol C Tables 4.2.6.8 and 6.1.1.4'
H H 0.0000 0.0000 'International Tables Vol C Tables 4.2.6.8 and 6.1.1.4'
N N 0.0061 0.0033 'International Tables Vol C Tables 4.2.6.8 and 6.1.1.4'
O O 0.0106 0.0060 'International Tables Vol C Tables 4.2.6.8 and 6.1.1.4'
Cu Cu 0.3201 1.2651 'International Tables Vol C Tables 4.2.6.8 and 6.1.1.4'
As As 0.0499 2.0058 'International Tables Vol C Tables 4.2.6.8 and 6.1.1.4'
Eu Eu -0.1578 3.6682 'International Tables Vol C Tables 4.2.6.8 and 6.1.1.4'
W W -0.8490 6.8722 'International Tables Vol C Tables 4.2.6.8 and 6.1.1.4'

loop_
_geom_angle_atom_site_label_1
_geom_angle_atom_site_label_2
_geom_angle_atom_site_label_3
_geom_angle
_geom_angle_site_symmetry_1
_geom_angle_site_symmetry_3
O48 Eu1 O42 70.0 . .
O48 Eu1 O27 132.49(7) . .
O42 Eu1 O27 74.1 . .
O48 Eu1 O24 72.9 . .
O42 Eu1 O24 78.0 . .
O27 Eu1 O24 70.0 . .
O48 Eu1 O56 75.8 . .
O42 Eu1 O56 116.89(6) . .
O27 Eu1 O56 150.25(7) . .
O24 Eu1 O56 137.43(7) . .
O48 Eu1 O61 114.81(6) . .
O42 Eu1 O61 74.5 . .
O27 Eu1 O61 83.21(5) . .
O24 Eu1 O61 145.87(7) . .
O56 Eu1 O61 74.3 . .
O48 Eu1 O36 146.92(7) . .
O42 Eu1 O36 141.44(7) . .
O27 Eu1 O36 77.8 . .
O24 Eu1 O36 116.15(6) . .
O56 Eu1 O36 78.1 . .
O61 Eu1 O36 76.5 . .
O48 Eu1 O39 79.0 . .
O42 Eu1 O39 143.13(7) . .
O27 Eu1 O39 116.94(6) . .
O24 Eu1 O39 74.1 . .
O56 Eu1 O39 72.2 . .
O61 Eu1 O39 138.91(7) . .
O36 Eu1 O39 73.9 . .
O1 W1 O2 102.19(10) . .
O1 W1 O6 101.44(10) . .
O2 W1 O6 90.75(9) . .
O1 W1 O3 101.03(9) . .
O2 W1 O3 89.39(8) . .
O6 W1 O3 156.96(11) . .
O1 W1 O5 102.71(9) . .
O2 W1 O5 155.10(11) . .
O6 W1 O5 84.80(8) . .
O3 W1 O5 85.43(9) . .
O1 W1 O4 171.77(11) . .
O2 W1 O4 72.28(6) . .
O6 W1 O4 84.93(7) . .
O3 W1 O4 73.19(7) . .
O5 W1 O4 82.92(7) . .
O7 W2 O9 103.37(9) . .
O7 W2 O10 101.51(9) . .
O9 W2 O10 90.34(8) . .
O7 W2 O11 99.54(8) . .
O9 W2 O11 157.06(10) . .
O10 W2 O11 86.16(8) . .
O7 W2 O6 101.77(9) . .
O9 W2 O6 89.11(7) . .
O10 W2 O6 156.19(10) . .
O11 W2 O6 85.13(7) . .
O7 W2 O8 172.57(11) . .
O9 W2 O8 73.08(5) . .
O10 W2 O8 72.27(6) . .
O11 W2 O8 84.28(6) . .
O6 W2 O8 84.83(6) . .
O12 W3 O5 103.99(11) . .
O12 W3 O11 102.20(10) . .
O5 W3 O11 87.30(9) . .
O12 W3 O13 100.40(9) . .
O5 W3 O13 88.50(8) . .
O11 W3 O13 157.36(11) . .
O12 W3 O15 100.50(9) . .
O5 W3 O15 155.50(11) . .
O11 W3 O15 87.86(8) . .
O13 W3 O15 86.80(9) . .
O12 W3 O14 169.15(12) . .
O5 W3 O14 83.65(7) . .
O11 W3 O14 85.65(7) . .
O13 W3 O14 71.78(7) . .
O15 W3 O14 72.04(7) . .
O16 W4 O17 104.52(10) . .
O16 W4 O19 100.31(9) . .
O17 W4 O19 93.45(8) . .
O16 W4 O18 102.11(9) . .
O17 W4 O18 87.09(7) . .
O19 W4 O18 156.68(11) . .
O16 W4 O15 99.97(8) . .
O17 W4 O15 155.40(11) . .
O19 W4 O15 84.36(8) . .
O18 W4 O15 85.55(8) . .
O16 W4 O14 169.13(11) . .
O17 W4 O14 84.09(7) . .
O19 W4 O14 72.17(6) . .
O18 W4 O14 84.72(7) . .
O15 W4 O14 71.88(6) . .
O20 W5 O21 103.54(9) . .
O20 W5 O18 102.52(8) . .
O21 W5 O18 86.99(7) . .
O20 W5 O22 99.80(8) . .
O21 W5 O22 90.31(6) . .
O18 W5 O22 157.53(9) . .
O20 W5 O10 100.16(8) . .
O21 W5 O10 156.26(9) . .
O18 W5 O10 86.62(6) . .
O22 W5 O10 86.96(7) . .
O20 W5 O8 169.47(10) . .
O21 W5 O8 83.79(6) . .
O18 W5 O8 85.22(6) . .
O22 W5 O8 72.31(5) . .
O10 W5 O8 72.91(5) . .
O23 W6 O24 105.33(7) . .
O23 W6 O25 104.26(8) . .
O24 W6 O25 92.39(6) . .
O23 W6 O22 98.13(7) . .
O24 W6 O22 93.94(7) . .
O25 W6 O22 154.18(8) . .
O23 W6 O9 97.42(6) . .
O24 W6 O9 157.24(9) . .
O25 W6 O9 82.29(5) . .
O22 W6 O9 82.24(5) . .
O23 W6 O8 163.27(8) . .
O24 W6 O8 88.25(6) . .
O25 W6 O8 84.50(6) . .
O22 W6 O8 70.7 . .
O9 W6 O8 69.3 . .
O26 W7 O27 105.14(8) . .
O26 W7 O25 102.94(9) . .
O27 W7 O25 95.35(7) . .
O26 W7 O28 101.28(8) . .
O27 W7 O28 89.41(8) . .
O25 W7 O28 153.11(9) . .
O26 W7 O2 98.19(8) . .
O27 W7 O2 155.81(10) . .
O25 W7 O2 85.42(7) . .
O28 W7 O2 79.74(6) . .
O26 W7 O4 164.74(9) . .
O27 W7 O4 87.62(7) . .
O25 W7 O4 83.78(6) . .
O28 W7 O4 69.97(5) . .
O2 W7 O4 68.4 . .
O29 W8 O30 101.66(10) . .
O29 W8 O28 101.69(9) . .
O30 W8 O28 93.56(8) . .
O29 W8 O31 100.46(9) . .
O30 W8 O31 86.03(9) . .
O28 W8 O31 157.45(11) . .
O29 W8 O3 100.15(9) . .
O30 W8 O3 157.50(11) . .
O28 W8 O3 87.35(9) . .
O31 W8 O3 84.68(7) . .
O29 W8 O4 171.46(13) . .
O30 W8 O4 85.44(7) . .
O28 W8 O4 72.87(6) . .
O31 W8 O4 84.63(7) . .
O3 W8 O4 73.34(6) . .
O32 W9 O33 103.79(11) . .
O32 W9 O31 105.35(10) . .
O33 W9 O31 89.38(8) . .
O32 W9 O19 98.49(10) . .
O33 W9 O19 89.95(9) . .
O31 W9 O19 155.60(11) . .
O32 W9 O13 100.86(9) . .
O33 W9 O13 155.10(11) . .
O31 W9 O13 87.44(9) . .
O19 W9 O13 82.99(8) . .
O32 W9 O14 167.86(11) . .
O33 W9 O14 83.57(7) . .
O31 W9 O14 84.12(7) . .
O19 W9 O14 71.57(6) . .
O13 W9 O14 71.54(6) . .
O35 W10 O36 103.65(9) . .
O35 W10 O37 98.98(9) . .
O36 W10 O37 93.84(8) . .
O35 W10 O30 102.24(9) . .
O36 W10 O30 94.69(8) . .
O37 W10 O30 154.52(10) . .
O35 W10 O33 92.42(7) . .
O36 W10 O33 163.90(10) . .
O37 W10 O33 84.46(7) . .
O30 W10 O33 80.73(7) . .
O35 W10 O34 170.02(11) . .
O36 W10 O34 82.54(6) . .
O37 W10 O34 72.55(6) . .
O30 W10 O34 84.82(7) . .
O33 W10 O34 81.68(6) . .
O38 W11 O39 101.68(8) . .
O38 W11 O37 100.18(8) . .
O39 W11 O37 94.31(7) . .
O38 W11 O21 102.64(8) . .
O39 W11 O21 95.06(7) . .
O37 W11 O21 152.97(10) . .
O38 W11 O17 97.46(7) . .
O39 W11 O17 160.84(10) . .
O37 W11 O17 83.00(6) . .
O21 W11 O17 79.88(6) . .
O38 W11 O34 171.83(10) . .
O39 W11 O34 80.79(6) . .
O37 W11 O34 71.78(6) . .
O21 W11 O34 84.80(6) . .
O17 W11 O34 80.36(6) . .
O40 W12 O42 107.16(8) . .
O40 W12 O45 103.50(8) . .
O42 W12 O45 92.94(7) . .
O40 W12 O41 99.97(8) . .
O42 W12 O41 92.58(7) . .
O45 W12 O41 153.07(9) . .
O40 W12 O44 95.16(7) . .
O42 W12 O44 157.65(9) . .
O45 W12 O44 82.64(6) . .
O41 W12 O44 82.29(6) . .
O40 W12 O43 161.86(9) . .
O42 W12 O43 88.65(6) . .
O45 W12 O43 84.02(6) . .
O41 W12 O43 69.8 . .
O44 W12 O43 69.1 . .
O46 W13 O48 105.52(8) . .
O46 W13 O45 102.99(8) . .
O48 W13 O45 93.55(7) . .
O46 W13 O50 101.63(7) . .
O48 W13 O50 90.67(7) . .
O45 W13 O50 152.88(8) . .
O46 W13 O47 97.65(7) . .
O48 W13 O47 156.57(9) . .
O45 W13 O47 84.44(6) . .
O50 W13 O47 81.18(5) . .
O46 W13 O49 165.57(8) . .
O48 W13 O49 86.45(6) . .
O45 W13 O49 83.90(5) . .
O50 W13 O49 69.6 . .
O47 W13 O49 70.1 . .
O51 W14 O50 101.04(9) . .
O51 W14 O54 104.60(10) . .
O50 W14 O54 90.73(8) . .
O51 W14 O53 100.64(9) . .
O50 W14 O53 88.32(8) . .
O54 W14 O53 154.45(10) . .
O51 W14 O52 102.04(9) . .
O50 W14 O52 156.88(11) . .
O54 W14 O52 84.83(8) . .
O53 W14 O52 86.10(7) . .
O51 W14 O49 170.61(11) . .
O50 W14 O49 71.73(6) . .
O54 W14 O49 81.85(6) . .
O53 W14 O49 73.62(6) . .
O52 W14 O49 85.17(7) . .
O55 W15 O56 100.22(9) . .
O55 W15 O54 102.32(10) . .
O56 W15 O54 93.35(8) . .
O55 W15 O59 101.62(9) . .
O56 W15 O59 95.26(9) . .
O54 W15 O59 152.64(10) . .
O55 W15 O57 97.24(8) . .
O56 W15 O57 162.30(11) . .
O54 W15 O57 80.06(7) . .
O59 W15 O57 83.97(7) . .
O55 W15 O58 173.99(11) . .
O56 W15 O58 81.74(7) . .
O54 W15 O58 83.17(7) . .
O59 W15 O58 72.48(6) . .
O57 W15 O58 81.17(6) . .
O60 W16 O61 102.01(9) . .
O60 W16 O59 100.83(9) . .
O61 W16 O59 96.56(9) . .
O60 W16 O63 101.98(10) . .
O61 W16 O63 94.09(8) . .
O59 W16 O63 152.16(11) . .
O60 W16 O62 96.81(8) . .
O61 W16 O62 160.91(10) . .
O59 W16 O62 82.90(7) . .
O63 W16 O62 78.75(7) . .
O60 W16 O58 172.54(11) . .
O61 W16 O58 81.28(6) . .
O59 W16 O58 72.02(6) . .
O63 W16 O58 84.34(7) . .
O62 W16 O58 80.42(6) . .
O64 W17 O63 104.41(10) . .
O64 W17 O41 102.65(10) . .
O63 W17 O41 90.76(8) . .
O64 W17 O66 101.60(9) . .
O63 W17 O66 85.05(8) . .
O41 W17 O66 155.67(11) . .
O64 W17 O65 99.53(9) . .
O63 W17 O65 155.69(11) . .
O41 W17 O65 88.09(8) . .
O66 W17 O65 86.07(8) . .
O64 W17 O43 171.26(12) . .
O63 W17 O43 82.88(7) . .
O41 W17 O43 72.08(6) . .
O66 W17 O43 83.62(7) . .
O65 W17 O43 73.66(6) . .
O67 W18 O44 103.80(10) . .
O67 W18 O65 100.15(10) . .
O44 W18 O65 89.69(9) . .
O67 W18 O69 101.67(10) . .
O44 W18 O69 89.30(8) . .
O65 W18 O69 157.75(11) . .
O67 W18 O68 101.91(9) . .
O44 W18 O68 154.21(11) . .
O65 W18 O68 87.79(8) . .
O69 W18 O68 83.54(8) . .
O67 W18 O43 170.80(12) . .
O44 W18 O43 71.23(6) . .
O65 W18 O43 72.46(6) . .
O69 W18 O43 86.20(7) . .
O68 W18 O43 83.56(7) . .
O70 W19 O47 104.61(10) . .
O70 W19 O71 100.90(9) . .
O47 W19 O71 154.48(11) . .
O70 W19 O69 101.03(10) . .
O47 W19 O69 91.70(8) . .
O71 W19 O69 84.14(7) . .
O70 W19 O53 101.84(9) . .
O47 W19 O53 89.65(8) . .
O71 W19 O53 84.36(8) . .
O69 W19 O53 155.95(11) . .
O70 W19 O49 172.95(11) . .
O47 W19 O49 72.91(6) . .
O71 W19 O49 81.66(7) . .
O69 W19 O49 85.72(7) . .
O53 W19 O49 71.75(6) . .
O72 W20 O68 101.68(11) . .
O72 W20 O74 102.21(11) . .
O68 W20 O74 156.08(12) . .
O72 W20 O73 100.98(10) . .
O68 W20 O73 88.41(9) . .
O74 W20 O73 88.26(9) . .
O72 W20 O71 102.89(11) . .
O68 W20 O71 84.81(9) . .
O74 W20 O71 88.71(9) . .
O73 W20 O71 156.04(12) . .
O72 W20 O75 170.91(12) . .
O68 W20 O75 84.77(8) . .
O74 W20 O75 71.63(7) . .
O73 W20 O75 72.58(7) . .
O71 W20 O75 83.92(7) . .
O76 W21 O57 105.34(12) . .
O76 W21 O52 102.30(11) . .
O57 W21 O52 87.25(9) . .
O76 W21 O77 98.98(10) . .
O57 W21 O77 92.04(10) . .
O52 W21 O77 158.12(12) . .
O76 W21 O74 100.21(10) . .
O57 W21 O74 154.41(12) . .
O52 W21 O74 86.09(9) . .
O77 W21 O74 85.19(9) . .
O76 W21 O75 168.15(12) . .
O57 W21 O75 83.79(8) . .
O52 W21 O75 85.44(8) . .
O77 W21 O75 72.75(7) . .
O74 W21 O75 71.08(7) . .
O78 W22 O62 105.58(11) . .
O78 W22 O66 104.10(11) . .
O62 W22 O66 87.47(9) . .
O78 W22 O77 99.36(10) . .
O62 W22 O77 91.25(10) . .
O66 W22 O77 155.97(12) . .
O78 W22 O73 99.07(10) . .
O62 W22 O73 155.35(12) . .
O66 W22 O73 86.87(9) . .
O77 W22 O73 84.36(9) . .
O78 W22 O75 167.43(12) . .
O62 W22 O75 84.04(8) . .
O66 W22 O75 84.08(8) . .
O77 W22 O75 71.93(7) . .
O73 W22 O75 71.52(7) . .
O34 As1 O4 111.92(13) . .
O34 As1 O14 110.79(14) . .
O4 As1 O14 107.93(13) . .
O34 As1 O8 112.22(13) . .
O4 As1 O8 106.60(13) . .
O14 As1 O8 107.12(12) . .
O58 As2 O49 112.27(13) . .
O58 As2 O43 111.26(14) . .
O49 As2 O43 108.58(13) . .
O58 As2 O75 110.06(13) . .
O49 As2 O75 107.03(13) . .
O43 As2 O75 107.43(13) . .
N1 Cu1 N4 175.4 . .
N1 Cu1 N3 89.1 . .
N4 Cu1 N3 86.5 . .
N1 Cu1 N2 88.3 . .
N4 Cu1 N2 96.2 . .
N3 Cu1 N2 175.9 . .
N1 Cu1 O1W 96.4(7) . .
N4 Cu1 O1W 82.5(7) . .
N3 Cu1 O1W 88.0(7) . .
N2 Cu1 O1W 95.4(7) . .
C1 N1 Cu1 111.2 . .
C1 N1 H1A 109.4 . .
Cu1 N1 H1A 109.4 . .
C1 N1 H1B 109.4 . .
Cu1 N1 H1B 109.4 . .
H1A N1 H1B 108.0 . .
C2 N2 Cu1 107.7 . .
C2 N2 H2B 110.2 . .
Cu1 N2 H2B 110.2 . .
C2 N2 H2C 110.2 . .
Cu1 N2 H2C 110.2 . .
H2B N2 H2C 108.5 . .
C4 N3 Cu1 106.3 . .
C4 N3 H3A 110.5 . .
Cu1 N3 H3A 110.5 . .
C4 N3 H3B 110.5 . .
Cu1 N3 H3B 110.5 . .
H3A N3 H3B 108.7 . .
C5 N4 Cu1 114.6 . .
C5 N4 H4A 108.6 . .
Cu1 N4 H4A 108.6 . .
C5 N4 H4B 108.6 . .
Cu1 N4 H4B 108.6 . .
H4A N4 H4B 107.6 . .
N1 C1 C2 114.6 . .
N1 C1 H1C 108.6 . .
C2 C1 H1C 108.6 . .
N1 C1 H1D 108.6 . .
C2 C1 H1D 108.6 . .
H1C C1 H1D 107.6 . .
C1 C2 N2 110.1 . .
C1 C2 C3 111.2 . .
N2 C2 C3 111.1 . .
C1 C2 H2A 108.1 . .
N2 C2 H2A 108.1 . .
C3 C2 H2A 108.1 . .
C2 C3 H3C 109.5 . .
C2 C3 H3D 109.5 . .
H3C C3 H3D 109.5 . .
C2 C3 H3E 109.5 . .
H3C C3 H3E 109.5 . .
H3D C3 H3E 109.5 . .
C5 C4 N3 121.3 . .
C5 C4 H4C 107.0 . .
N3 C4 H4C 107.0 . .
C5 C4 H4D 107.0 . .
N3 C4 H4D 107.0 . .
H4C C4 H4D 106.7 . .
C4 C5 N4 110.9 . .
C4 C5 C6 130.9 . .
N4 C5 C6 118.2 . .
C4 C5 H5A 90.0 . .
N4 C5 H5A 90.0 . .
C6 C5 H5A 90.0 . .
C5 C6 H6C 109.5 . .
C5 C6 H6D 109.5 . .
H6C C6 H6D 109.5 . .
C5 C6 H6E 109.5 . .
H6C C6 H6E 109.5 . .
H6D C6 H6E 109.5 . .
N5 Cu2 N8 95.8(8) . .
N5 Cu2 N6 84.4(8) . .
N8 Cu2 N6 176.0(8) . .
N5 Cu2 N7 179.4(9) . .
N8 Cu2 N7 84.7(7) . .
N6 Cu2 N7 95.2(7) . .
N5 Cu2 O55 84.7(6) . .
N8 Cu2 O55 90.5(6) . .
N6 Cu2 O55 93.4(5) . .
N7 Cu2 O55 94.9(6) . .
N12 Cu3 N11 81.9 . .
N12 Cu3 N9 96.2 . .
N11 Cu3 N9 177.4 . .
N12 Cu3 N10 168.0 . .
N11 Cu3 N10 86.1 . .
N9 Cu3 N10 95.7 . .
N12 Cu3 O40 94.9 . .
N11 Cu3 O40 95.6 . .
N9 Cu3 O40 82.7 . .
N10 Cu3 O40 87.5 . .
C14 C13 N9 134.0 . .
C14 C13 H13A 103.7 . .
N9 C13 H13A 103.7 . .
C14 C13 H13B 103.7 . .
N9 C13 H13B 103.7 . .
H13A C13 H13B 105.4 . .
C13 C14 N10 110.2 . .
C13 C14 C15 145.1 . .
N10 C14 C15 104.7 . .
C13 C14 H14A 90.6 . .
N10 C14 H14A 90.6 . .
C15 C14 H14A 90.6 . .
C14 C15 H15C 109.5 . .
C14 C15 H15D 109.5 . .
H15C C15 H15D 109.5 . .
C14 C15 H15E 109.5 . .
H15C C15 H15E 109.5 . .
H15D C15 H15E 109.5 . .
N11 C16 C17 106.4 . .
N11 C16 H16A 110.4 . .
C17 C16 H16A 110.4 . .
N11 C16 H16B 110.4 . .
C17 C16 H16B 110.4 . .
H16A C16 H16B 108.6 . .
N12 C17 C18 110.5 . .
N12 C17 C16 107.1 . .
C18 C17 C16 111.6 . .
N12 C17 H17A 109.2 . .
C18 C17 H17A 109.2 . .
C16 C17 H17A 109.2 . .
C17 C18 H18C 109.5 . .
C17 C18 H18D 109.5 . .
H18C C18 H18D 109.5 . .
C17 C18 H18E 109.5 . .
H18C C18 H18E 109.5 . .
H18D C18 H18E 109.5 . .
C13 N9 Cu3 92.8 . .
C13 N9 H9A 113.1 . .
Cu3 N9 H9A 113.1 . .
C13 N9 H9B 113.1 . .
Cu3 N9 H9B 113.1 . .
H9A N9 H9B 110.5 . .
C14 N10 Cu3 105.7 . .
C14 N10 H10C 110.6 . .
Cu3 N10 H10C 110.6 . .
C14 N10 H10D 110.6 . .
Cu3 N10 H10D 110.6 . .
H10C N10 H10D 108.7 . .
C16 N11 Cu3 111.0 . .
C16 N11 H11B 109.4 . .
Cu3 N11 H11B 109.4 . .
C16 N11 H11C 109.4 . .
Cu3 N11 H11C 109.4 . .
H11B N11 H11C 108.0 . .
C17 N12 Cu3 110.8 . .
C17 N12 H12A 109.5 . .
Cu3 N12 H12A 109.5 . .
C17 N12 H12B 109.5 . .
Cu3 N12 H12B 109.5 . .
H12A N12 H12B 108.1 . .
N14 Cu4 N16 171.2(9) . .
N14 Cu4 N13 84.5(8) . .
N16 Cu4 N13 95.5(8) . .
N14 Cu4 N15 95.7(9) . .
N16 Cu4 N15 83.9(9) . .
N13 Cu4 N15 177.3(8) . .
N14 Cu4 O2W 94.2(7) . .
N16 Cu4 O2W 94.5(8) . .
N13 Cu4 O2W 86.7(7) . .
N15 Cu4 O2W 96.0(7) . .
N20 Cu5 N19 84.3(9) . .
N20 Cu5 N17 96.7(9) . .
N19 Cu5 N17 168.0(8) . .
N20 Cu5 N18 169.8(8) . .
N19 Cu5 N18 96.7(8) . .
N17 Cu5 N18 84.4(9) . .
N20 Cu5 O46 97.9(5) . .
N19 Cu5 O46 87.5(5) . .
N17 Cu5 O46 80.6(5) . .
N18 Cu5 O46 92.2(5) . .
O4W Cu6 N21 92.4(16) . .
O4W Cu6 N22 177.6(18) . .
N21 Cu6 N22 87.1(14) . .
O4W Cu6 O4W 112.8(14) . 3_756
N21 Cu6 O4W 154.8(14) . 3_756
N22 Cu6 O4W 67.7(16) . 3_756
O4W Cu6 Cu6 63.9(14) . 3_756
N21 Cu6 Cu6 156.3(8) . 3_756
N22 Cu6 Cu6 116.5(11) . 3_756
O4W Cu6 Cu6 48.8(11) 3_756 3_756
O4W Cu6 O3W 93.3(15) . .
N21 Cu6 O3W 89.5(12) . .
N22 Cu6 O3W 89.1(13) . .
O4W Cu6 O3W 90.2(13) 3_756 .
Cu6 Cu6 O3W 92.9(8) 3_756 .
W1 O2 W7 126.61(10) . .
W1 O3 W8 121.81(9) . .
As1 O4 W8 122.07(11) . .
As1 O4 W1 126.99(10) . .
W8 O4 W1 91.36(6) . .
As1 O4 W7 121.97(10) . .
W8 O4 W7 92.53(6) . .
W1 O4 W7 92.67(6) . .
W3 O5 W1 152.32(10) . .
W1 O6 W2 152.87(11) . .
As1 O8 W5 122.97(10) . .
As1 O8 W6 120.94(9) . .
W5 O8 W6 92.42(5) . .
As1 O8 W2 126.46(9) . .
W5 O8 W2 91.52(5) . .
W6 O8 W2 93.55(6) . .
W2 O9 W6 124.08(8) . .
W2 O10 W5 123.16(8) . .
W3 O11 W2 150.48(10) . .
W3 O13 W9 124.06(10) . .
As1 O14 W4 122.35(11) . .
As1 O14 W9 122.40(10) . .
W4 O14 W9 92.06(6) . .
As1 O14 W3 125.43(11) . .
W4 O14 W3 93.08(6) . .
W9 O14 W3 92.62(6) . .
W3 O15 W4 122.97(9) . .
W4 O17 W11 154.44(9) . .
W5 O18 W4 148.58(9) . .
W4 O19 W9 123.81(10) . .
W5 O21 W11 156.92(8) . .
W5 O22 W6 124.20(7) . .
W6 O24 Eu1 158.74(7) . .
W7 O25 W6 142.01(8) . .
W7 O27 Eu1 155.69(8) . .
W8 O28 W7 124.28(9) . .
W8 O30 W10 156.05(9) . .
W9 O31 W8 148.81(11) . .
W9 O33 W10 151.89(11) . .
As1 O34 W10 125.92(10) . .
As1 O34 W11 124.98(10) . .
W10 O34 W11 93.48(6) . .
W10 O36 Eu1 135.52(8) . .
W10 O37 W11 120.68(8) . .
W11 O39 Eu1 137.12(8) . .
W12 O40 Cu3 140.16(5) . .
W17 O41 W12 125.11(9) . .
W12 O42 Eu1 157.66(8) . .
As2 O43 W17 124.55(10) . .
As2 O43 W12 121.41(10) . .
W17 O43 W12 92.88(6) . .
As2 O43 W18 124.73(10) . .
W17 O43 W18 91.20(6) . .
W12 O43 W18 93.08(6) . .
W18 O44 W12 126.55(9) . .
W12 O45 W13 142.26(8) . .
W13 O46 Cu5 140.93(5) . .
W19 O47 W13 124.71(9) . .
W13 O48 Eu1 156.88(8) . .
As2 O49 W14 123.79(11) . .
As2 O49 W13 120.95(10) . .
W14 O49 W13 92.23(6) . .
As2 O49 W19 126.88(10) . .
W14 O49 W19 91.29(6) . .
W13 O49 W19 92.23(6) . .
W14 O50 W13 126.21(8) . .
W21 O52 W14 148.54(11) . .
W14 O53 W19 122.91(9) . .
W14 O54 W15 158.70(10) . .
W15 O55 Cu2 123.88(11) . .
W15 O56 Eu1 136.48(8) . .
W21 O57 W15 155.01(11) . .
As2 O58 W15 125.66(10) . .
As2 O58 W16 126.19(10) . .
W15 O58 W16 93.46(6) . .
W15 O59 W16 120.05(9) . .
W16 O61 Eu1 136.51(8) . .
W22 O62 W16 154.09(11) . .
W17 O63 W16 158.14(10) . .
W18 O65 W17 122.52(9) . .
W22 O66 W17 150.88(11) . .
W20 O68 W18 153.76(11) . .
W18 O69 W19 152.72(11) . .
W19 O71 W20 153.50(11) . .
W20 O73 W22 122.70(11) . .
W20 O74 W21 124.56(11) . .
As2 O75 W21 122.31(11) . .
As2 O75 W22 121.76(11) . .
W21 O75 W22 92.37(7) . .
As2 O75 W20 125.74(11) . .
W21 O75 W20 92.70(7) . .
W22 O75 W20 93.19(7) . .
W21 O77 W22 122.67(11) . .
N5 C7 C8 103.9(10) . .
N5 C7 H7A 111.0 . .
C8 C7 H7A 111.0 . .
N5 C7 H7B 111.0 . .
C8 C7 H7B 111.0 . .
H7A C7 H7B 109.0 . .
N6 C8 C7 111.8(13) . .
N6 C8 C9 106.1(17) . .
C7 C8 C9 106.5(14) . .
N6 C8 H8A 110.8 . .
C7 C8 H8A 110.8 . .
C9 C8 H8A 110.8 . .
C8 C9 H9C 109.5 . .
C8 C9 H9D 109.5 . .
H9C C9 H9D 109.5 . .
C8 C9 H9E 109.5 . .
H9C C9 H9E 109.5 . .
H9D C9 H9E 109.5 . .
C11 C10 N7 120(3) . .
C11 C10 H10A 107.3 . .
N7 C10 H10A 107.3 . .
C11 C10 H10B 107.3 . .
N7 C10 H10B 107.3 . .
H10A C10 H10B 106.9 . .
C10 C11 N8 113(3) . .
C10 C11 C12 122(3) . .
N8 C11 C12 124(3) . .
C10 C11 H11A 92.8 . .
N8 C11 H11A 92.8 . .
C12 C11 H11A 92.8 . .
C11 C12 H12C 109.5 . .
C11 C12 H12D 109.5 . .
H12C C12 H12D 109.5 . .
C11 C12 H12E 109.5 . .
H12C C12 H12E 109.5 . .
H12D C12 H12E 109.5 . .
C20 C19 N13 107(2) . .
C20 C19 H19A 110.4 . .
N13 C19 H19A 110.4 . .
C20 C19 H19B 110.4 . .
N13 C19 H19B 110.4 . .
H19A C19 H19B 108.6 . .
N14 C20 C19 120(3) . .
N14 C20 C21 114(3) . .
C19 C20 C21 113(3) . .
N14 C20 H20A 102.2 . .
C19 C20 H20A 102.2 . .
C21 C20 H20A 102.2 . .
C20 C21 H21C 109.5 . .
C20 C21 H21D 109.5 . .
H21C C21 H21D 109.5 . .
C20 C21 H21E 109.5 . .
H21C C21 H21E 109.5 . .
H21D C21 H21E 109.5 . .
N15 C22 C23 109(3) . .
N15 C22 H22A 109.9 . .
C23 C22 H22A 109.9 . .
N15 C22 H22B 109.9 . .
C23 C22 H22B 109.9 . .
H22A C22 H22B 108.3 . .
C24 C23 N16 113(3) . .
C24 C23 C22 111(3) . .
N16 C23 C22 108(3) . .
C24 C23 H23A 108.0 . .
N16 C23 H23A 108.0 . .
C22 C23 H23A 108.0 . .
C23 C24 H24A 109.5 . .
C23 C24 H24B 109.5 . .
H24A C24 H24B 109.5 . .
C23 C24 H24C 109.5 . .
H24A C24 H24C 109.5 . .
H24B C24 H24C 109.5 . .
C26 C25 N17 113(3) . .
C26 C25 H25A 109.0 . .
N17 C25 H25A 109.0 . .
C26 C25 H25B 109.0 . .
N17 C25 H25B 109.0 . .
H25A C25 H25B 107.8 . .
C25 C26 N18 117(3) . .
C25 C26 C27 120(3) . .
N18 C26 C27 117(3) . .
C25 C26 H26A 98.5 . .
N18 C26 H26A 98.5 . .
C27 C26 H26A 98.5 . .
C26 C27 H27A 109.5 . .
C26 C27 H27B 109.5 . .
H27A C27 H27B 109.5 . .
C26 C27 H27C 109.5 . .
H27A C27 H27C 109.5 . .
H27B C27 H27C 109.5 . .
C29 C28 N19 109(2) . .
C29 C28 H28A 110.0 . .
N19 C28 H28A 110.0 . .
C29 C28 H28B 110.0 . .
N19 C28 H28B 110.0 . .
H28A C28 H28B 108.3 . .
C28 C29 N20 106(2) . .
C28 C29 C30 115(2) . .
N20 C29 C30 114(2) . .
C28 C29 H29A 106.9 . .
N20 C29 H29A 106.9 . .
C30 C29 H29A 106.9 . .
C29 C30 H30A 109.5 . .
C29 C30 H30B 109.5 . .
H30A C30 H30B 109.5 . .
C29 C30 H30C 109.5 . .
H30A C30 H30C 109.5 . .
H30B C30 H30C 109.5 . .
C32 C31 H31A 109.5 . .
C32 C31 H31B 109.5 . .
H31A C31 H31B 109.5 . .
C32 C31 H31C 109.5 . .
H31A C31 H31C 109.5 . .
H31B C31 H31C 109.5 . .
N21 C32 C33 103(2) . .
N21 C32 C31 125(3) . .
C33 C32 C31 119(3) . .
N21 C32 H32A 101.9 . .
C33 C32 H32A 101.9 . .
C31 C32 H32A 101.9 . .
N22 C33 C32 105(2) . .
N22 C33 H33A 110.8 . .
C32 C33 H33A 110.8 . .
N22 C33 H33B 110.8 . .
C32 C33 H33B 110.8 . .
H33A C33 H33B 108.9 . .
C7 N5 Cu2 110.0(11) . .
C7 N5 H5B 109.7 . .
Cu2 N5 H5B 109.7 . .
C7 N5 H5C 109.7 . .
Cu2 N5 H5C 109.7 . .
H5B N5 H5C 108.2 . .
C8 N6 Cu2 107.4(11) . .
C8 N6 H6A 110.2 . .
Cu2 N6 H6A 110.2 . .
C8 N6 H6B 110.2 . .
Cu2 N6 H6B 110.2 . .
H6A N6 H6B 108.5 . .
C10 N7 Cu2 107.8(16) . .
C10 N7 H7C 110.2 . .
Cu2 N7 H7C 110.2 . .
C10 N7 H7D 110.2 . .
Cu2 N7 H7D 110.2 . .
H7C N7 H7D 108.5 . .
C11 N8 Cu2 113.4(16) . .
C11 N8 H8B 108.9 . .
Cu2 N8 H8B 108.9 . .
C11 N8 H8C 108.9 . .
Cu2 N8 H8C 108.9 . .
H8B N8 H8C 107.7 . .
C19 N13 Cu4 110.5(16) . .
C19 N13 H13C 109.5 . .
Cu4 N13 H13C 109.5 . .
C19 N13 H13D 109.5 . .
Cu4 N13 H13D 109.5 . .
H13C N13 H13D 108.1 . .
C20 N14 Cu4 107.5(17) . .
C20 N14 H14B 110.2 . .
Cu4 N14 H14B 110.2 . .
C20 N14 H14C 110.2 . .
Cu4 N14 H14C 110.2 . .
H14B N14 H14C 108.5 . .
C22 N15 Cu4 111.5(16) . .
C22 N15 H15A 109.3 . .
Cu4 N15 H15A 109.3 . .
C22 N15 H15B 109.3 . .
Cu4 N15 H15B 109.3 . .
H15A N15 H15B 108.0 . .
C23 N16 Cu4 106.3(19) . .
C23 N16 H16C 110.5 . .
Cu4 N16 H16C 110.5 . .
C23 N16 H16D 110.5 . .
Cu4 N16 H16D 110.5 . .
H16C N16 H16D 108.7 . .
C25 N17 Cu5 112.0(17) . .
C25 N17 H17B 109.2 . .
Cu5 N17 H17B 109.2 . .
C25 N17 H17C 109.2 . .
Cu5 N17 H17C 109.2 . .
H17B N17 H17C 107.9 . .
C26 N18 Cu5 108.2(18) . .
C26 N18 H18A 110.1 . .
Cu5 N18 H18A 110.1 . .
C26 N18 H18B 110.1 . .
Cu5 N18 H18B 110.1 . .
H18A N18 H18B 108.4 . .
C28 N19 Cu5 110.2(14) . .
C28 N19 H19C 109.6 . .
Cu5 N19 H19C 109.6 . .
C28 N19 H19D 109.6 . .
Cu5 N19 H19D 109.6 . .
H19C N19 H19D 108.1 . .
C29 N20 Cu5 109.6(15) . .
C29 N20 H20B 109.7 . .
Cu5 N20 H20B 109.7 . .
C29 N20 H20C 109.7 . .
Cu5 N20 H20C 109.7 . .
H20B N20 H20C 108.2 . .
C32 N21 Cu6 103.1(17) . .
C32 N21 H21A 111.1 . .
Cu6 N21 H21A 111.1 . .
C32 N21 H21B 111.1 . .
Cu6 N21 H21B 111.1 . .
H21A N21 H21B 109.1 . .
C33 N22 Cu6 103(2) . .
C33 N22 H22C 111.1 . .
Cu6 N22 H22C 111.1 . .
C33 N22 H22D 111.1 . .
Cu6 N22 H22D 111.1 . .
H22C N22 H22D 109.1 . .
Cu6 O4W Cu6 67.2(14) . 3_756

loop_
_geom_bond_atom_site_label_1
_geom_bond_atom_site_label_2
_geom_bond_distance
_geom_bond_site_symmetry_2
Eu1 O48 2.3547(16) .
Eu1 O42 2.3955(17) .
Eu1 O27 2.3978(17) .
Eu1 O24 2.4406(15) .
Eu1 O56 2.4425(17) .
Eu1 O61 2.4425(17) .
Eu1 O36 2.4496(17) .
Eu1 O39 2.4565(17) .
W1 O1 1.679(2) .
W1 O2 1.8289(18) .
W1 O6 1.8926(19) .
W1 O3 1.925(2) .
W1 O5 1.950(2) .
W1 O4 2.3756(17) .
W2 O7 1.7028(18) .
W2 O9 1.8408(16) .
W2 O10 1.9197(19) .
W2 O11 1.9474(19) .
W2 O6 1.9526(19) .
W2 O8 2.3871(16) .
W3 O12 1.701(2) .
W3 O5 1.892(2) .
W3 O11 1.897(2) .
W3 O13 1.916(2) .
W3 O15 1.926(2) .
W3 O14 2.3770(18) .
W4 O16 1.704(2) .
W4 O17 1.8302(18) .
W4 O19 1.907(2) .
W4 O18 1.9445(18) .
W4 O15 1.977(2) .
W4 O14 2.3484(19) .
W5 O20 1.6862(17) .
W5 O21 1.8680(16) .
W5 O18 1.8904(17) .
W5 O22 1.9078(15) .
W5 O10 1.9375(18) .
W5 O8 2.3478(16) .
W6 O23 1.7233(15) .
W6 O24 1.7249(14) .
W6 O25 1.9328(16) .
W6 O22 1.9569(15) .
W6 O9 2.0927(15) .
W6 O8 2.3834(16) .
W7 O26 1.7132(17) .
W7 O27 1.7494(16) .
W7 O25 1.9134(16) .
W7 O28 1.9991(19) .
W7 O2 2.0421(17) .
W7 O4 2.4070(17) .
W8 O29 1.700(2) .
W8 O30 1.877(2) .
W8 O28 1.8914(19) .
W8 O31 1.921(2) .
W8 O3 1.947(2) .
W8 O4 2.3534(17) .
W9 O32 1.724(2) .
W9 O33 1.8244(19) .
W9 O31 1.918(2) .
W9 O19 1.932(2) .
W9 O13 1.960(2) .
W9 O14 2.3575(18) .
W10 O35 1.7122(18) .
W10 O36 1.7556(16) .
W10 O37 1.933(2) .
W10 O30 1.969(2) .
W10 O33 2.0865(18) .
W10 O34 2.2925(15) .
W11 O38 1.7304(18) .
W11 O39 1.7626(15) .
W11 O37 1.9358(18) .
W11 O21 1.9526(16) .
W11 O17 2.0728(17) .
W11 O34 2.3238(17) .
W12 O40 1.7137(16) .
W12 O42 1.7544(15) .
W12 O45 1.9001(16) .
W12 O41 1.9596(17) .
W12 O44 2.0570(17) .
W12 O43 2.3743(17) .
W13 O46 1.7274(14) .
W13 O48 1.7412(15) .
W13 O45 1.9331(16) .
W13 O50 1.9569(17) .
W13 O47 2.0610(17) .
W13 O49 2.3808(16) .
W14 O51 1.7061(19) .
W14 O50 1.8660(17) .
W14 O54 1.905(2) .
W14 O53 1.924(2) .
W14 O52 1.9400(19) .
W14 O49 2.3498(18) .
W15 O55 1.7439(19) .
W15 O56 1.7694(16) .
W15 O54 1.9135(19) .
W15 O59 1.919(2) .
W15 O57 2.0261(19) .
W15 O58 2.2926(17) .
W16 O60 1.7110(19) .
W16 O61 1.7818(16) .
W16 O59 1.940(2) .
W16 O63 1.976(2) .
W16 O62 2.0880(19) .
W16 O58 2.2976(17) .
W17 O64 1.698(2) .
W17 O63 1.8579(19) .
W17 O41 1.8804(18) .
W17 O66 1.909(2) .
W17 O65 1.968(2) .
W17 O43 2.3285(17) .
W18 O67 1.683(2) .
W18 O44 1.8406(18) .
W18 O65 1.904(2) .
W18 O69 1.9192(19) .
W18 O68 1.959(2) .
W18 O43 2.4234(18) .
W19 O70 1.724(2) .
W19 O47 1.8356(17) .
W19 O71 1.920(2) .
W19 O69 1.922(2) .
W19 O53 1.951(2) .
W19 O49 2.4104(18) .
W20 O72 1.691(2) .
W20 O68 1.868(2) .
W20 O74 1.892(2) .
W20 O73 1.908(2) .
W20 O71 1.921(2) .
W20 O75 2.361(2) .
W21 O76 1.689(2) .
W21 O57 1.828(2) .
W21 O52 1.907(2) .
W21 O77 1.908(2) .
W21 O74 1.953(2) .
W21 O75 2.343(2) .
W22 O78 1.741(2) .
W22 O62 1.809(2) .
W22 O66 1.895(2) .
W22 O77 1.951(2) .
W22 O73 1.991(2) .
W22 O75 2.3488(19) .
As1 O34 1.644(2) .
As1 O4 1.663(2) .
As1 O14 1.669(2) .
As1 O8 1.674(2) .
As2 O58 1.638(2) .
As2 O49 1.646(2) .
As2 O43 1.667(2) .
As2 O75 1.680(2) .
Cu1 N1 1.875(6) .
Cu1 N4 1.880(6) .
Cu1 N3 1.950(6) .
Cu1 N2 2.008(6) .
Cu1 O1W 2.44(3) .
N1 C1 1.462(4) .
N1 H1A 0.9000 .
N1 H1B 0.9000 .
N2 C2 1.486(4) .
N2 H2B 0.9000 .
N2 H2C 0.9000 .
N3 C4 1.460(4) .
N3 H3A 0.9000 .
N3 H3B 0.9000 .
N4 C5 1.440(4) .
N4 H4A 0.9000 .
N4 H4B 0.9000 .
C1 C2 1.485(4) .
C1 H1C 0.9700 .
C1 H1D 0.9700 .
C2 C3 1.490(5) .
C2 H2A 0.9800 .
C3 H3C 0.9600 .
C3 H3D 0.9600 .
C3 H3E 0.9600 .
C4 C5 1.352(4) .
C4 H4C 0.9700 .
C4 H4D 0.9700 .
C5 C6 1.504(5) .
C5 H5A 0.9800 .
C6 H6C 0.9600 .
C6 H6D 0.9600 .
C6 H6E 0.9600 .
Cu2 N5 1.972(19) .
Cu2 N8 1.99(2) .
Cu2 N6 2.002(18) .
Cu2 N7 2.012(18) .
Cu2 O55 2.386(3) .
Cu3 N12 1.9928 .
Cu3 N11 2.0415 .
Cu3 N9 2.0662 .
Cu3 N10 2.1640 .
Cu3 O40 2.3536 .
C13 C14 1.4855 .
C13 N9 1.6105 .
C13 H13A 0.9700 .
C13 H13B 0.9700 .
C14 N10 1.4926 .
C14 C15 1.5103 .
C14 H14A 0.9800 .
C15 H15C 0.9600 .
C15 H15D 0.9600 .
C15 H15E 0.9600 .
C16 N11 1.4192 .
C16 C17 1.5268 .
C16 H16A 0.9700 .
C16 H16B 0.9700 .
C17 N12 1.4534 .
C17 C18 1.5257 .
C17 H17A 0.9800 .
C18 H18C 0.9600 .
C18 H18D 0.9600 .
C18 H18E 0.9600 .
N9 H9A 0.9000 .
N9 H9B 0.9000 .
N10 H10C 0.9000 .
N10 H10D 0.9000 .
N11 H11B 0.9000 .
N11 H11C 0.9000 .
N12 H12A 0.9000 .
N12 H12B 0.9000 .
Cu4 N14 1.968(19) .
Cu4 N16 1.99(2) .
Cu4 N13 2.004(19) .
Cu4 N15 2.02(2) .
Cu4 O2W 2.361(18) .
Cu5 N20 1.956(19) .
Cu5 N19 1.984(18) .
Cu5 N17 1.99(2) .
Cu5 N18 1.99(2) .
Cu5 O46 2.3705 .
Cu6 O4W 1.71(4) .
Cu6 N21 1.95(4) .
Cu6 N22 1.984(10) .
Cu6 O4W 2.05(4) 3_756
Cu6 Cu6 2.100(4) 3_756
Cu6 O3W 2.32(3) .
C7 N5 1.45(2) .
C7 C8 1.491(9) .
C7 H7A 0.9700 .
C7 H7B 0.9700 .
C8 N6 1.489(10) .
C8 C9 1.499(10) .
C8 H8A 0.9800 .
C9 H9C 0.9600 .
C9 H9D 0.9600 .
C9 H9E 0.9600 .
C10 C11 1.41(4) .
C10 N7 1.44(3) .
C10 H10A 0.9700 .
C10 H10B 0.9700 .
C11 N8 1.41(3) .
C11 C12 1.53(4) .
C11 H11A 0.9800 .
C12 H12C 0.9600 .
C12 H12D 0.9600 .
C12 H12E 0.9600 .
C19 C20 1.41(4) .
C19 N13 1.486(10) .
C19 H19A 0.9700 .
C19 H19B 0.9700 .
C20 N14 1.38(3) .
C20 C21 1.495(10) .
C20 H20A 0.9800 .
C21 H21C 0.9600 .
C21 H21D 0.9600 .
C21 H21E 0.9600 .
C22 N15 1.41(3) .
C22 C23 1.51(4) .
C22 H22A 0.9700 .
C22 H22B 0.9700 .
C23 C24 1.47(4) .
C23 N16 1.47(4) .
C23 H23A 0.9800 .
C24 H24A 0.9600 .
C24 H24B 0.9600 .
C24 H24C 0.9600 .
C25 C26 1.41(4) .
C25 N17 1.44(3) .
C25 H25A 0.9700 .
C25 H25B 0.9700 .
C26 N18 1.44(4) .
C26 C27 1.47(4) .
C26 H26A 0.9800 .
C27 H27A 0.9600 .
C27 H27B 0.9600 .
C27 H27C 0.9600 .
C28 C29 1.47(3) .
C28 N19 1.48(3) .
C28 H28A 0.9700 .
C28 H28B 0.9700 .
C29 N20 1.50(3) .
C29 C30 1.54(3) .
C29 H29A 0.9800 .
C30 H30A 0.9600 .
C30 H30B 0.9600 .
C30 H30C 0.9600 .
C31 C32 1.509(9) .
C31 H31A 0.9600 .
C31 H31B 0.9600 .
C31 H31C 0.9600 .
C32 N21 1.485(10) .
C32 C33 1.495(10) .
C32 H32A 0.9800 .
C33 N22 1.44(5) .
C33 H33A 0.9700 .
C33 H33B 0.9700 .
N5 H5B 0.9000 .
N5 H5C 0.9000 .
N6 H6A 0.9000 .
N6 H6B 0.9000 .
N7 H7C 0.9000 .
N7 H7D 0.9000 .
N8 H8B 0.9000 .
N8 H8C 0.9000 .
N13 H13C 0.9000 .
N13 H13D 0.9000 .
N14 H14B 0.9000 .
N14 H14C 0.9000 .
N15 H15A 0.9000 .
N15 H15B 0.9000 .
N16 H16C 0.9000 .
N16 H16D 0.9000 .
N17 H17B 0.9000 .
N17 H17C 0.9000 .
N18 H18A 0.9000 .
N18 H18B 0.9000 .
N19 H19C 0.9000 .
N19 H19D 0.9000 .
N20 H20B 0.9000 .
N20 H20C 0.9000 .
N21 H21A 0.9000 .
N21 H21B 0.9000 .
N22 H22C 0.9000 .
N22 H22D 0.9000 .
O4W Cu6 2.05(4) 3_756

loop_
_geom_hbond_atom_site_label_D
_geom_hbond_atom_site_label_H
_geom_hbond_atom_site_label_A
_geom_hbond_distance_DH
_geom_hbond_distance_HA
_geom_hbond_distance_DA
_geom_hbond_angle_DHA
_geom_hbond_site_symmetry_A
N1 H1A O1 0.90 2.10 2.977(10) 164.1 .
N2 H2B O62 0.90 2.61 3.456(8) 157.8 3_756
N2 H2C O29 0.90 2.45 3.147(10) 135.1 .
N2 H2C O60 0.90 2.58 3.110(8) 118.4 3_756
N3 H3A O1 0.90 2.62 3.050(7) 110.2 3_757
N4 H4A O29 0.90 2.38 3.182(8) 148.1 .
N4 H4B O78 0.90 2.14 3.035(9) 175.7 3_756
N5 H5B O37 0.90 2.27 3.10(2) 152.7 3_656
N5 H5B O17 0.90 2.36 3.05(2) 134.4 3_656
N5 H5B O33 0.90 2.57 3.15(2) 122.8 3_656
N5 H5C O19 0.90 2.47 3.092(19) 127.0 3_656
N6 H6A O56 0.90 2.23 2.988(17) 141.1 .
N6 H6A O36 0.90 2.54 3.150(17) 125.2 .
N6 H6B O37 0.90 2.57 3.358(17) 145.9 .
N7 H7C O38 0.90 2.28 3.099(18) 150.4 .
N7 H7D O56 0.90 2.26 3.02(2) 141.4 .
N7 H7D O39 0.90 2.49 3.085(16) 123.9 .
N8 H8B O32 0.90 2.51 3.025(17) 117.0 3_656
N8 H8C O33 0.90 2.37 3.131(18) 142.3 3_656
N8 H8C O35 0.90 2.58 3.23(2) 130.1 3_656
N10 H10C O7W 0.90 2.59 3.26(3) 132.0 .
N10 H10D O25 0.90 2.64 3.485 157.1 .
N9 H9B O74 0.90 2.29 3.137(3) 157.6 4_666
N11 H11B O23 0.90 1.92 2.757 154.0 .
N11 H11C O51 0.90 2.18 2.9353(17) 140.7 4_666
N12 H12A O76 0.90 2.00 2.8962(17) 172.5 4_666
N12 H12B O44 0.90 1.97 2.853 166.7 .
N13 H13C O70 0.90 2.50 3.177(18) 131.9 4_566
N13 H13D O20 0.90 2.10 2.833(18) 138.5 .
N14 H14B O16 0.90 1.98 2.88(2) 174.1 .
N14 H14C O12 0.90 2.12 2.949(18) 153.0 3_657
N15 H15A O15 0.90 2.26 3.087(19) 152.0 3_657
N15 H15B O15 0.90 2.45 3.27(2) 151.0 .
N16 H16C O10 0.90 2.41 3.25(2) 156.2 .
N16 H16D O67 0.90 2.21 2.92(2) 135.4 4_566
N17 H17C O78 0.90 2.10 2.99(2) 169.4 4_566
N18 H18A O68 0.90 2.56 3.429(18) 161.6 4_566
N18 H18B O22 0.90 2.18 3.06(2) 166.4 .
N19 H19C O21 0.90 2.58 3.303(18) 137.6 .
N19 H19D O72 0.90 2.18 2.934(18) 140.5 4_566
N20 H20C O50 0.90 2.43 3.240(17) 149.3 .
N20 H20C O6W 0.90 2.60 3.13(3) 118.1 2_656
N21 H21A O63 0.90 2.28 3.17(3) 168.8 .
N21 H21B O26 0.90 2.23 3.04(3) 148.8 .
N22 H22D O30 0.90 2.31 3.19(3) 163.5 3_756
